data_7232704
loop_
_publ_author_name
'Yao, Yuhang'
'Rao, Yu'
'Liu, Yi-Wei'
'Jiang, Liang'
'Xiong, Jin'
'Fan, Ying-Jie'
'Shen, Zhen'
'Sessler, Jonathan L.'
'Zhang, Jun-Long'

_publ_section_title
;
 Aromaticity versus Regioisomeric Effect of \b-Substituents in
 Porphyrinoids
;
_journal_name_full 'Physical Chemistry Chemical Physics'
_journal_paper_doi 10.1039/C9CP01177C
_journal_year 2019
_chemical_formula_sum 'C45 H7 F20 N5 O6'
_chemical_formula_weight 1093.56
_space_group_crystal_system triclinic
_space_group_IT_number 2
_space_group_name_Hall '-P 1'
_space_group_name_H-M_alt 'P -1'
_symmetry_space_group_name_Hall '-P 1'
_symmetry_space_group_name_H-M 'P -1'
_atom_sites_solution_hydrogens geom
_audit_creation_method SHELXL-2014/7
_audit_update_record
;
2018-06-26 deposited with the CCDC.    2019-04-30 downloaded from the CCDC.
;
_cell_angle_alpha 95.7970(10)
_cell_angle_beta 97.4290(10)
_cell_angle_gamma 90.0230(10)
_cell_formula_units_Z 10
_cell_length_a 18.2714(3)
_cell_length_b 18.3261(2)
_cell_length_c 35.2109(6)
_cell_measurement_reflns_used 34044
_cell_measurement_temperature 179.99(11)
_cell_measurement_theta_max 26.5980
_cell_measurement_theta_min 1.7070
_cell_volume 11630.3(3)
_computing_structure_refinement 'SHELXL-2014/7 (Sheldrick, 2014)'
_diffrn_ambient_temperature 179.99(11)
_diffrn_measured_fraction_theta_full 0.997
_diffrn_measured_fraction_theta_max 0.997
_diffrn_measurement_device_type 'XtaLAB AFC12 (RINC): Kappa single'
_diffrn_radiation_type MoK\a
_diffrn_radiation_wavelength 0.71073
_diffrn_reflns_av_R_equivalents 0.0592
_diffrn_reflns_av_unetI/netI 0.0726
_diffrn_reflns_Laue_measured_fraction_full 0.997
_diffrn_reflns_Laue_measured_fraction_max 0.997
_diffrn_reflns_limit_h_max 21
_diffrn_reflns_limit_h_min -21
_diffrn_reflns_limit_k_max 21
_diffrn_reflns_limit_k_min -21
_diffrn_reflns_limit_l_max 41
_diffrn_reflns_limit_l_min -41
_diffrn_reflns_number 138185
_diffrn_reflns_point_group_measured_fraction_full 0.997
_diffrn_reflns_point_group_measured_fraction_max 0.997
_diffrn_reflns_theta_full 25.027
_diffrn_reflns_theta_max 25.027
_diffrn_reflns_theta_min 1.691
_exptl_absorpt_coefficient_mu 0.159
_exptl_absorpt_correction_T_max 1.00000
_exptl_absorpt_correction_T_min 0.59906
_exptl_absorpt_correction_type multi-scan
_exptl_absorpt_process_details
;
CrysAlisPro 1.171.39.29a (Rigaku Oxford Diffraction, 2015)
Empirical absorption correction using spherical harmonics,
 implemented in SCALE3 ABSPACK scaling algorithm.
;
_exptl_crystal_colour blue
_exptl_crystal_density_diffrn 1.561
_exptl_crystal_description sheet-like
_exptl_crystal_F_000 5400
_exptl_crystal_size_max 0.6
_exptl_crystal_size_mid 0.4
_exptl_crystal_size_min 0.15
_refine_diff_density_max 1.006
_refine_diff_density_min -0.626
_refine_diff_density_rms 0.106
_refine_ls_extinction_method none
_refine_ls_goodness_of_fit_ref 1.018
_refine_ls_hydrogen_treatment constr
_refine_ls_matrix_type full
_refine_ls_number_parameters 3426
_refine_ls_number_reflns 40971
_refine_ls_number_restraints 0
_refine_ls_restrained_S_all 1.018
_refine_ls_R_factor_all 0.1463
_refine_ls_R_factor_gt 0.0959
_refine_ls_shift/su_max 0.027
_refine_ls_shift/su_mean 0.001
_refine_ls_structure_factor_coef Fsqd
_refine_ls_weighting_details 'w=1/[\s^2^(Fo^2^)+(0.0800P)^2^+50.0000P] where P=(Fo^2^+2Fc^2^)/3'
_refine_ls_weighting_scheme calc
_refine_ls_wR_factor_gt 0.2193
_refine_ls_wR_factor_ref 0.2449
_reflns_Friedel_coverage 0.000
_reflns_number_gt 24389
_reflns_number_total 40971
_reflns_threshold_expression 'I > 2\s(I)'
_cod_data_source_file c9cp01177c2.cif
_cod_data_source_block 4_sq
_cod_database_code 7232704
_shelx_shelxl_version_number 2014/7
_shelx_space_group_comment
;
The symmetry employed for this shelxl refinement is uniquely defined
by the following loop, which should always be used as a source of
symmetry information in preference to the above space-group names.
They are only intended as comments.
;

loop_
_space_group_symop_operation_xyz
'x, y, z'
'-x, -y, -z'

loop_
_atom_site_label
_atom_site_type_symbol
_atom_site_fract_x
_atom_site_fract_y
_atom_site_fract_z
_atom_site_U_iso_or_equiv
_atom_site_adp_type
_atom_site_occupancy
_atom_site_site_symmetry_order
_atom_site_calc_flag
_atom_site_refinement_flags_posn
_atom_site_refinement_flags_adp
F1 F -0.3264(3) 0.8134(2) 0.39730(11) 0.0759(13) Uani 1 1 d . .
F2 F -0.4233(3) 0.9020(3) 0.36320(13) 0.1045(18) Uani 1 1 d . .
F3 F -0.4284(3) 1.0455(3) 0.39120(16) 0.113(2) Uani 1 1 d . .
F4 F -0.3377(3) 1.0950(2) 0.45454(16) 0.1044(18) Uani 1 1 d . .
F5 F -0.2416(2) 1.0054(2) 0.49066(13) 0.0774(14) Uani 1 1 d . .
F6 F 0.07620(19) 0.99826(17) 0.47995(10) 0.0466(8) Uani 1 1 d . .
F7 F 0.1683(2) 1.07418(19) 0.44439(11) 0.0604(10) Uani 1 1 d . .
F8 F 0.2300(2) 1.0052(2) 0.38365(13) 0.0758(13) Uani 1 1 d . .
F9 F 0.1980(2) 0.8631(2) 0.35982(11) 0.0707(12) Uani 1 1 d . .
F10 F 0.1075(2) 0.78694(18) 0.39642(9) 0.0516(9) Uani 1 1 d . .
F11 F 0.1587(2) 0.71296(18) 0.60345(9) 0.0510(9) Uani 1 1 d . .
F12 F 0.2672(2) 0.6376(2) 0.64059(11) 0.0701(12) Uani 1 1 d . .
F13 F 0.2874(2) 0.4952(2) 0.61712(13) 0.0776(13) Uani 1 1 d . .
F14 F 0.1958(2) 0.42573(19) 0.55637(11) 0.0616(10) Uani 1 1 d . .
F15 F 0.08622(19) 0.50132(17) 0.52044(10) 0.0492(9) Uani 1 1 d . .
F16 F -0.2746(3) 0.6861(2) 0.60299(11) 0.0769(13) Uani 1 1 d . .
F17 F -0.3547(3) 0.5967(3) 0.63673(14) 0.113(2) Uani 1 1 d . .
F18 F -0.3749(3) 0.4537(3) 0.60792(17) 0.119(2) Uani 1 1 d . .
F19 F -0.3166(3) 0.4051(2) 0.54428(17) 0.1073(19) Uani 1 1 d . .
F20 F -0.2384(3) 0.4944(2) 0.50859(13) 0.0768(13) Uani 1 1 d . .
O1 O -0.4124(2) 0.6451(3) 0.53052(14) 0.0633(13) Uani 1 1 d . .
O2 O -0.4276(2) 0.8540(3) 0.46914(14) 0.0635(13) Uani 1 1 d . .
O3 O -0.1422(2) 0.9210(2) 0.43280(11) 0.0381(9) Uani 1 1 d . .
O4 O -0.0440(2) 0.9602(2) 0.40815(12) 0.0473(11) Uani 1 1 d . .
O5 O -0.1090(2) 0.57861(19) 0.56733(11) 0.0383(9) Uani 1 1 d . .
O6 O 0.0017(2) 0.5396(2) 0.59201(12) 0.0481(11) Uani 1 1 d . .
N1 N -0.4376(3) 0.7498(3) 0.49981(15) 0.0500(13) Uani 1 1 d . .
N2 N -0.2022(2) 0.7494(2) 0.49976(13) 0.0358(11) Uani 1 1 d . .
H2 H -0.1552 0.7491 0.4995 0.043 Uiso 1 1 calc R U
N3 N -0.0917(2) 0.8338(2) 0.46888(13) 0.0329(10) Uani 1 1 d . .
N4 N 0.0320(2) 0.7498(2) 0.49998(12) 0.0295(10) Uani 1 1 d . .
H4 H -0.0151 0.7496 0.4999 0.035 Uiso 1 1 calc R U
N5 N -0.0769(2) 0.6660(2) 0.53090(13) 0.0337(10) Uani 1 1 d . .
C1 C -0.5150(4) 0.7497(5) 0.4998(3) 0.086(3) Uani 1 1 d . .
H1A H -0.5293 0.7951 0.5127 0.129 Uiso 1 1 calc R U
H1B H -0.5292 0.7096 0.5129 0.129 Uiso 1 1 calc R U
H1C H -0.5390 0.7444 0.4737 0.129 Uiso 1 1 calc R U
C2 C -0.3916(4) 0.6970(4) 0.51549(18) 0.0464(15) Uani 1 1 d . .
C3 C -0.3988(4) 0.8024(4) 0.48411(18) 0.0484(16) Uani 1 1 d . .
C4 C -0.3163(3) 0.7191(3) 0.50929(15) 0.0338(13) Uani 1 1 d . .
C5 C -0.3210(3) 0.7800(3) 0.49045(16) 0.0377(13) Uani 1 1 d . .
C6 C -0.2484(3) 0.8009(3) 0.48351(16) 0.0353(13) Uani 1 1 d . .
C7 C -0.2258(3) 0.8568(3) 0.46310(16) 0.0346(13) Uani 1 1 d . .
C8 C -0.1535(3) 0.8677(3) 0.45657(15) 0.0302(12) Uani 1 1 d . .
C9 C -0.0694(3) 0.9212(3) 0.42882(16) 0.0346(13) Uani 1 1 d . .
C10 C -0.0372(3) 0.8647(3) 0.45296(15) 0.0335(13) Uani 1 1 d . .
C11 C 0.0387(3) 0.8487(3) 0.45842(14) 0.0302(12) Uani 1 1 d . .
C12 C 0.0703(3) 0.7953(3) 0.48103(15) 0.0303(12) Uani 1 1 d . .
C13 C 0.1463(3) 0.7771(3) 0.48846(16) 0.0398(14) Uani 1 1 d . .
H13 H 0.1851 0.7992 0.4790 0.048 Uiso 1 1 calc R U
C14 C 0.1520(3) 0.7225(3) 0.51147(16) 0.0394(14) Uani 1 1 d . .
H14 H 0.1956 0.7003 0.5207 0.047 Uiso 1 1 calc R U
C15 C 0.0802(3) 0.7047(3) 0.51911(15) 0.0303(12) Uani 1 1 d . .
C16 C 0.0590(3) 0.6508(3) 0.54135(15) 0.0320(12) Uani 1 1 d . .
C17 C -0.0135(3) 0.6353(3) 0.54680(15) 0.0305(12) Uani 1 1 d . .
C18 C -0.0341(3) 0.5787(3) 0.57118(15) 0.0331(12) Uani 1 1 d . .
C19 C -0.1320(3) 0.6310(3) 0.54324(15) 0.0308(12) Uani 1 1 d . .
C20 C -0.2075(3) 0.6430(3) 0.53639(16) 0.0359(13) Uani 1 1 d . .
C21 C -0.2395(3) 0.6986(3) 0.51642(16) 0.0360(13) Uani 1 1 d . .
C22 C -0.2816(3) 0.9067(3) 0.44538(16) 0.0380(13) Uani 1 1 d . .
C23 C -0.3287(4) 0.8835(4) 0.41207(17) 0.0494(16) Uani 1 1 d . .
C24 C -0.3774(4) 0.9282(4) 0.3946(2) 0.069(2) Uani 1 1 d . .
C25 C -0.3805(5) 0.9998(4) 0.4088(2) 0.074(2) Uani 1 1 d . .
C26 C -0.3359(4) 1.0252(4) 0.4407(2) 0.066(2) Uani 1 1 d . .
C27 C -0.2869(4) 0.9782(4) 0.45917(19) 0.0510(16) Uani 1 1 d . .
C28 C 0.0892(3) 0.8911(3) 0.43879(15) 0.0335(12) Uani 1 1 d . .
C29 C 0.1063(3) 0.9639(3) 0.44999(16) 0.0363(13) Uani 1 1 d . .
C30 C 0.1522(3) 1.0040(3) 0.43205(18) 0.0427(15) Uani 1 1 d . .
C31 C 0.1830(3) 0.9686(3) 0.40162(18) 0.0463(16) Uani 1 1 d . .
C32 C 0.1677(4) 0.8966(3) 0.38997(17) 0.0456(15) Uani 1 1 d . .
C33 C 0.1221(3) 0.8582(3) 0.40834(16) 0.0407(14) Uani 1 1 d . .
C34 C 0.1196(3) 0.6089(3) 0.56119(15) 0.0343(13) Uani 1 1 d . .
C35 C 0.1673(3) 0.6421(3) 0.59181(16) 0.0398(14) Uani 1 1 d . .
C36 C 0.2218(4) 0.6039(3) 0.61025(18) 0.0486(16) Uani 1 1 d . .
C37 C 0.2313(4) 0.5310(4) 0.59870(19) 0.0511(17) Uani 1 1 d . .
C38 C 0.1863(3) 0.4964(3) 0.56848(18) 0.0438(15) Uani 1 1 d . .
C39 C 0.1311(3) 0.5361(3) 0.55003(16) 0.0377(13) Uani 1 1 d . .
C40 C -0.2551(3) 0.5931(3) 0.55430(17) 0.0398(14) Uani 1 1 d . .
C41 C -0.2847(4) 0.6158(3) 0.58766(19) 0.0506(16) Uani 1 1 d . .
C42 C -0.3241(5) 0.5713(4) 0.6051(2) 0.069(2) Uani 1 1 d . .
C43 C -0.3356(5) 0.4992(4) 0.5899(2) 0.072(2) Uani 1 1 d . .
C44 C -0.3079(4) 0.4751(4) 0.5577(2) 0.067(2) Uani 1 1 d . .
C45 C -0.2672(4) 0.5211(3) 0.5403(2) 0.0509(16) Uani 1 1 d . .
F21 F 0.5140(2) 0.1921(2) 0.86381(13) 0.0750(12) Uani 1 1 d . .
F22 F 0.4679(3) 0.0620(3) 0.88153(17) 0.113(2) Uani 1 1 d . .
F23 F 0.5308(3) -0.0631(3) 0.85420(18) 0.125(3) Uani 1 1 d . .
F24 F 0.6250(3) -0.0578(2) 0.80151(18) 0.114(2) Uani 1 1 d . .
F25 F 0.6574(3) 0.0710(2) 0.77826(13) 0.0762(12) Uani 1 1 d . .
F26 F 0.3905(2) 0.4006(2) 0.72701(14) 0.0709(12) Uani 1 1 d . .
F27 F 0.2749(2) 0.3906(2) 0.67091(18) 0.0992(18) Uani 1 1 d . .
F28 F 0.2950(3) 0.3393(2) 0.59825(17) 0.121(2) Uani 1 1 d . .
F29 F 0.4320(4) 0.3050(3) 0.58132(13) 0.123(2) Uani 1 1 d . .
F30 F 0.5475(3) 0.3177(3) 0.63739(12) 0.0811(13) Uani 1 1 d . .
F31 F 0.7571(2) 0.67746(19) 0.79340(13) 0.0678(12) Uani 1 1 d . .
F32 F 0.8108(3) 0.7876(2) 0.76007(19) 0.137(3) Uani 1 1 d . .
F33 F 0.8667(3) 0.7595(4) 0.6925(2) 0.162(4) Uani 1 1 d . .
F34 F 0.8622(3) 0.6199(4) 0.65670(16) 0.138(3) Uani 1 1 d . .
F35 F 0.8031(3) 0.5120(3) 0.68874(12) 0.0803(13) Uani 1 1 d . .
F36 F 0.97312(19) 0.3343(2) 0.83788(11) 0.0570(10) Uani 1 1 d . .
F37 F 1.0958(2) 0.3440(3) 0.88966(14) 0.0841(14) Uani 1 1 d . .
F38 F 1.0866(2) 0.3963(3) 0.96415(13) 0.0896(15) Uani 1 1 d . .
F39 F 0.9535(3) 0.4352(3) 0.98615(11) 0.0826(14) Uani 1 1 d . .
F40 F 0.8317(2) 0.4234(2) 0.93444(11) 0.0639(11) Uani 1 1 d . .
O7 O 0.8951(2) 0.2388(2) 0.92457(13) 0.0534(12) Uani 1 1 d . .
O8 O 0.6885(2) 0.0962(2) 0.89231(12) 0.0438(10) Uani 1 1 d . .
O9 O 0.5276(2) 0.19809(19) 0.75956(11) 0.0373(9) Uani 1 1 d . .
O10 O 0.4523(2) 0.2171(2) 0.70584(12) 0.0457(10) Uani 1 1 d . .
O11 O 0.87320(19) 0.48256(19) 0.83793(10) 0.0349(9) Uani 1 1 d . .
O12 O 0.8855(2) 0.5866(2) 0.81038(12) 0.0475(11) Uani 1 1 d . .
N6 N 0.7960(3) 0.1591(2) 0.91570(14) 0.0391(12) Uani 1 1 d . .
N7 N 0.7185(2) 0.3005(2) 0.83008(12) 0.0276(10) Uani 1 1 d . .
H7 H 0.7035 0.3283 0.8125 0.033 Uiso 1 1 calc R U
N8 N 0.5997(2) 0.3008(2) 0.76764(13) 0.0311(10) Uani 1 1 d . .
N9 N 0.6456(2) 0.4378(2) 0.74352(12) 0.0310(10) Uani 1 1 d . .
H9 H 0.6628 0.4085 0.7600 0.037 Uiso 1 1 calc R U
N10 N 0.7676(2) 0.4351(2) 0.80322(12) 0.0277(10) Uani 1 1 d . .
C46 C 0.8245(4) 0.1096(4) 0.9441(2) 0.062(2) Uani 1 1 d . .
H46A H 0.7846 0.0808 0.9503 0.093 Uiso 1 1 calc R U
H46B H 0.8475 0.1378 0.9670 0.093 Uiso 1 1 calc R U
H46C H 0.8602 0.0776 0.9337 0.093 Uiso 1 1 calc R U
C47 C 0.8347(3) 0.2211(3) 0.90912(16) 0.0356(13) Uani 1 1 d . .
C48 C 0.7292(3) 0.1475(3) 0.89204(15) 0.0333(13) Uani 1 1 d . .
C49 C 0.7844(3) 0.2547(3) 0.87942(15) 0.0281(12) Uani 1 1 d . .
C50 C 0.7244(3) 0.2109(3) 0.86840(15) 0.0273(11) Uani 1 1 d . .
C51 C 0.6812(3) 0.2377(3) 0.83628(15) 0.0282(11) Uani 1 1 d . .
C52 C 0.6193(3) 0.2077(3) 0.81334(16) 0.0312(12) Uani 1 1 d . .
C53 C 0.5858(3) 0.2381(3) 0.78107(16) 0.0317(12) Uani 1 1 d . .
C54 C 0.5019(3) 0.2386(3) 0.72974(17) 0.0374(13) Uani 1 1 d . .
C55 C 0.5477(3) 0.3058(3) 0.73655(15) 0.0330(12) Uani 1 1 d . .
C56 C 0.5363(3) 0.3635(3) 0.71460(16) 0.0334(13) Uani 1 1 d . .
C57 C 0.5807(3) 0.4264(3) 0.71844(15) 0.0338(13) Uani 1 1 d . .
C58 C 0.5724(3) 0.4893(3) 0.69787(16) 0.0398(14) Uani 1 1 d . .
H58 H 0.5333 0.4979 0.6793 0.048 Uiso 1 1 calc R U
C59 C 0.6312(3) 0.5348(3) 0.70992(16) 0.0375(14) Uani 1 1 d . .
H59 H 0.6392 0.5799 0.7010 0.045 Uiso 1 1 calc R U
C60 C 0.6781(3) 0.5020(3) 0.73828(15) 0.0315(12) Uani 1 1 d . .
C61 C 0.7462(3) 0.5293(3) 0.75807(15) 0.0301(12) Uani 1 1 d . .
C62 C 0.7851(3) 0.4982(3) 0.78854(15) 0.0289(12) Uani 1 1 d . .
C63 C 0.8521(3) 0.5310(3) 0.81117(16) 0.0347(13) Uani 1 1 d . .
C64 C 0.8206(3) 0.4270(3) 0.83188(14) 0.0272(11) Uani 1 1 d . .
C65 C 0.8314(3) 0.3718(3) 0.85621(15) 0.0310(12) Uani 1 1 d . .
C66 C 0.7824(3) 0.3132(3) 0.85542(15) 0.0277(11) Uani 1 1 d . .
C67 C 0.5889(3) 0.1364(3) 0.82234(17) 0.0370(13) Uani 1 1 d . .
C68 C 0.5405(4) 0.1314(4) 0.8472(2) 0.0527(17) Uani 1 1 d . .
C69 C 0.5166(4) 0.0637(5) 0.8585(2) 0.068(2) Uani 1 1 d . .
C70 C 0.5491(5) 0.0031(4) 0.8422(3) 0.074(3) Uani 1 1 d . .
C71 C 0.5950(5) 0.0045(4) 0.8167(3) 0.072(2) Uani 1 1 d . .
C72 C 0.6140(4) 0.0702(3) 0.8053(2) 0.0528(18) Uani 1 1 d . .
C73 C 0.4714(3) 0.3599(3) 0.68318(16) 0.0403(15) Uani 1 1 d . .
C74 C 0.4030(3) 0.3775(3) 0.69093(19) 0.0410(14) Uani 1 1 d . .
C75 C 0.3424(4) 0.3715(4) 0.6622(3) 0.067(2) Uani 1 1 d . .
C76 C 0.3534(5) 0.3478(4) 0.6257(3) 0.079(3) Uani 1 1 d . .
C77 C 0.4214(5) 0.3294(4) 0.6174(2) 0.073(2) Uani 1 1 d . .
C78 C 0.4813(4) 0.3369(4) 0.64622(19) 0.0555(18) Uani 1 1 d . .
C79 C 0.7791(3) 0.5925(3) 0.74244(17) 0.0379(14) Uani 1 1 d . .
C80 C 0.7827(4) 0.6629(3) 0.7599(2) 0.0480(16) Uani 1 1 d . .
C81 C 0.8120(5) 0.7199(4) 0.7435(3) 0.083(3) Uani 1 1 d . .
C82 C 0.8407(5) 0.7043(6) 0.7085(3) 0.093(4) Uani 1 1 d . .
C83 C 0.8358(4) 0.6360(7) 0.6910(3) 0.092(3) Uani 1 1 d . .
C84 C 0.8061(4) 0.5801(4) 0.7072(2) 0.0561(18) Uani 1 1 d . .
C85 C 0.8990(3) 0.3776(3) 0.88529(16) 0.0334(13) Uani 1 1 d . .
C86 C 0.9674(3) 0.3580(3) 0.87441(18) 0.0420(14) Uani 1 1 d . .
C87 C 1.0302(4) 0.3643(4) 0.9010(2) 0.0547(18) Uani 1 1 d . .
C88 C 1.0255(4) 0.3898(4) 0.9383(2) 0.059(2) Uani 1 1 d . .
C89 C 0.9589(4) 0.4100(3) 0.94998(17) 0.0515(18) Uani 1 1 d . .
C90 C 0.8963(3) 0.4037(3) 0.92321(17) 0.0410(14) Uani 1 1 d . .
F41 F 1.3854(2) 0.9223(2) 0.93366(11) 0.0623(10) Uani 1 1 d . .
F42 F 1.2880(3) 0.9365(3) 0.98495(11) 0.0764(12) Uani 1 1 d . .
F43 F 1.1436(2) 0.9002(2) 0.96206(12) 0.0721(12) Uani 1 1 d . .
F44 F 1.0982(2) 0.8463(3) 0.88791(13) 0.0743(12) Uani 1 1 d . .
F45 F 1.19618(19) 0.8351(2) 0.83656(10) 0.0557(9) Uani 1 1 d . .
F46 F 1.2938(2) 1.0123(3) 0.68796(12) 0.0782(13) Uani 1 1 d . .
F47 F 1.2175(3) 1.1198(4) 0.65599(16) 0.134(3) Uani 1 1 d . .
F48 F 1.2303(4) 1.2604(4) 0.6929(2) 0.162(3) Uani 1 1 d . .
F49 F 1.3207(4) 1.2876(2) 0.7604(2) 0.140(3) Uani 1 1 d . .
F50 F 1.3909(2) 1.17760(19) 0.79310(13) 0.0689(12) Uani 1 1 d . .
F51 F 1.5230(3) 0.8159(3) 0.63739(12) 0.0805(13) Uani 1 1 d . .
F52 F 1.6102(4) 0.8027(3) 0.58157(13) 0.119(2) Uani 1 1 d . .
F53 F 1.7551(4) 0.8380(2) 0.59775(17) 0.120(2) Uani 1 1 d . .
F54 F 1.8120(3) 0.8903(2) 0.66978(18) 0.1014(18) Uani 1 1 d . .
F55 F 1.7245(2) 0.9008(2) 0.72624(13) 0.0677(11) Uani 1 1 d . .
F56 F 1.6695(2) 0.6920(2) 0.86267(14) 0.0818(14) Uani 1 1 d . .
F57 F 1.7241(3) 0.5616(3) 0.88084(18) 0.117(2) Uani 1 1 d . .
F58 F 1.6479(4) 0.4380(3) 0.8547(2) 0.137(3) Uani 1 1 d . .
F59 F 1.5268(4) 0.4419(2) 0.80233(18) 0.118(2) Uani 1 1 d . .
F60 F 1.4825(3) 0.5700(2) 0.77848(14) 0.0843(14) Uani 1 1 d . .
O13 O 1.5049(2) 0.5945(2) 0.89096(12) 0.0432(10) Uani 1 1 d . .
O14 O 1.3148(3) 0.7379(2) 0.92306(14) 0.0571(13) Uani 1 1 d . .
O15 O 1.2963(2) 0.98236(19) 0.83695(11) 0.0353(9) Uani 1 1 d . .
O16 O 1.2703(2) 1.0860(2) 0.80917(12) 0.0466(11) Uani 1 1 d . .
O17 O 1.6031(2) 0.69779(18) 0.75944(11) 0.0377(9) Uani 1 1 d . .
O18 O 1.6523(2) 0.7172(2) 0.70564(12) 0.0454(10) Uani 1 1 d . .
N11 N 1.4087(3) 0.6574(2) 0.91396(14) 0.0399(12) Uani 1 1 d . .
N12 N 1.4475(2) 0.8004(2) 0.82965(12) 0.0276(10) Uani 1 1 d . .
H12 H 1.4545 0.8283 0.8122 0.033 Uiso 1 1 calc R U
N13 N 1.3855(2) 0.9352(2) 0.80258(13) 0.0290(10) Uani 1 1 d . .
N14 N 1.4776(2) 0.9375(2) 0.74281(12) 0.0306(10) Uani 1 1 d . .
H14A H 1.4679 0.9076 0.7588 0.037 Uiso 1 1 calc R U
N15 N 1.5358(2) 0.8004(2) 0.76751(13) 0.0328(10) Uani 1 1 d . .
C91 C 1.3931(4) 0.6075(4) 0.9418(2) 0.064(2) Uani 1 1 d . .
H91A H 1.3874 0.6352 0.9659 0.097 Uiso 1 1 calc R U
H91B H 1.4333 0.5741 0.9456 0.097 Uiso 1 1 calc R U
H91C H 1.3485 0.5803 0.9323 0.097 Uiso 1 1 calc R U
C92 C 1.4641(3) 0.6461(3) 0.89066(15) 0.0333(13) Uani 1 1 d . .
C93 C 1.3677(4) 0.7207(3) 0.90779(18) 0.0419(15) Uani 1 1 d . .
C94 C 1.4593(3) 0.7101(2) 0.86778(15) 0.0284(12) Uani 1 1 d . .
C95 C 1.4042(3) 0.7541(3) 0.87848(15) 0.0301(12) Uani 1 1 d . .
C96 C 1.3958(3) 0.8130(3) 0.85467(15) 0.0285(12) Uani 1 1 d . .
C97 C 1.3475(3) 0.8716(3) 0.85548(15) 0.0293(12) Uani 1 1 d . .
C98 C 1.3460(3) 0.9265(3) 0.83108(15) 0.0289(12) Uani 1 1 d . .
C99 C 1.3045(3) 1.0305(3) 0.80999(16) 0.0363(13) Uani 1 1 d . .
C100 C 1.3610(3) 0.9982(3) 0.78803(15) 0.0298(12) Uani 1 1 d . .
C101 C 1.3847(3) 1.0293(3) 0.75740(15) 0.0284(12) Uani 1 1 d . .
C102 C 1.4429(3) 1.0027(3) 0.73820(15) 0.0310(12) Uani 1 1 d . .
C103 C 1.4762(3) 1.0351(3) 0.70999(15) 0.0352(13) Uani 1 1 d . .
H103 H 1.4643 1.0802 0.7011 0.042 Uiso 1 1 calc R U
C104 C 1.5292(3) 0.9889(3) 0.69804(17) 0.0394(14) Uani 1 1 d . .
H104 H 1.5596 0.9971 0.6796 0.047 Uiso 1 1 calc R U
C105 C 1.5300(3) 0.9266(3) 0.71839(16) 0.0344(13) Uani 1 1 d . .
C106 C 1.5726(3) 0.8632(3) 0.71453(16) 0.0345(13) Uani 1 1 d . .
C107 C 1.5725(3) 0.8056(3) 0.73630(16) 0.0335(13) Uani 1 1 d . .
C108 C 1.6147(3) 0.7381(3) 0.72984(17) 0.0371(13) Uani 1 1 d . .
C109 C 1.5559(3) 0.7373(3) 0.78064(16) 0.0316(12) Uani 1 1 d . .
C110 C 1.5379(3) 0.7072(3) 0.81324(16) 0.0320(12) Uani 1 1 d . .
C111 C 1.4868(3) 0.7375(3) 0.83590(15) 0.0289(12) Uani 1 1 d . .
C112 C 1.3147(3) 0.9036(3) 0.92196(17) 0.0407(14) Uani 1 1 d . .
C113 C 1.2649(4) 0.9112(3) 0.94839(18) 0.0496(17) Uani 1 1 d . .
C114 C 1.1923(4) 0.8925(3) 0.93647(19) 0.0481(16) Uani 1 1 d . .
C115 C 1.1695(3) 0.8659(3) 0.8990(2) 0.0473(16) Uani 1 1 d . .
C116 C 1.2197(3) 0.8594(3) 0.87322(17) 0.0387(14) Uani 1 1 d . .
C117 C 1.2935(3) 0.8779(3) 0.88409(16) 0.0334(13) Uani 1 1 d . .
C118 C 1.3444(3) 1.0930(3) 0.74175(17) 0.0363(13) Uani 1 1 d . .
C119 C 1.2999(4) 1.0796(4) 0.7070(2) 0.0555(18) Uani 1 1 d . .
C120 C 1.2611(4) 1.1353(6) 0.6904(2) 0.082(3) Uani 1 1 d . .
C121 C 1.2651(6) 1.2036(6) 0.7083(3) 0.095(4) Uani 1 1 d . .
C122 C 1.3105(6) 1.2201(4) 0.7432(3) 0.084(3) Uani 1 1 d . .
C123 C 1.3490(4) 1.1631(3) 0.7594(2) 0.0504(17) Uani 1 1 d . .
C124 C 1.6218(4) 0.8593(3) 0.68339(17) 0.0414(14) Uani 1 1 d . .
C125 C 1.5936(4) 0.8359(4) 0.6459(2) 0.0563(18) Uani 1 1 d . .
C126 C 1.6393(5) 0.8278(4) 0.6176(2) 0.073(2) Uani 1 1 d . .
C127 C 1.7121(6) 0.8464(4) 0.6265(3) 0.077(3) Uani 1 1 d . .
C128 C 1.7403(4) 0.8713(3) 0.6618(3) 0.062(2) Uani 1 1 d . .
C129 C 1.6943(3) 0.8769(3) 0.69067(18) 0.0382(14) Uani 1 1 d . .
C130 C 1.5726(3) 0.6364(3) 0.82182(18) 0.0382(14) Uani 1 1 d . .
C131 C 1.6342(4) 0.6315(4) 0.8471(2) 0.0578(19) Uani 1 1 d . .
C132 C 1.6625(5) 0.5635(5) 0.8570(2) 0.071(2) Uani 1 1 d . .
C133 C 1.6230(6) 0.5028(5) 0.8429(3) 0.083(3) Uani 1 1 d . .
C134 C 1.5643(6) 0.5045(4) 0.8172(3) 0.076(3) Uani 1 1 d . .
C135 C 1.5393(4) 0.5699(3) 0.8054(2) 0.0517(18) Uani 1 1 d . .
F61 F 0.8928(2) -0.0674(2) 0.92788(11) 0.0623(10) Uani 1 1 d . .
F62 F 0.8032(3) -0.0600(2) 0.98346(11) 0.0787(13) Uani 1 1 d . .
F63 F 0.6616(3) -0.1074(3) 0.96685(14) 0.0911(15) Uani 1 1 d . .
F64 F 0.6093(2) -0.1652(3) 0.89409(14) 0.0831(14) Uani 1 1 d . .
F65 F 0.6986(2) -0.1698(2) 0.83844(11) 0.0587(10) Uani 1 1 d . .
F66 F 0.7341(2) 0.05073(19) 0.70628(11) 0.0620(11) Uani 1 1 d . .
F67 F 0.6675(2) 0.1767(2) 0.69033(14) 0.0838(14) Uani 1 1 d . .
F68 F 0.7338(2) 0.30680(19) 0.71778(12) 0.0656(11) Uani 1 1 d . .
F69 F 0.8625(2) 0.30995(18) 0.76518(12) 0.0685(12) Uani 1 1 d . .
F70 F 0.9241(2) 0.18450(18) 0.78536(11) 0.0619(11) Uani 1 1 d . .
F71 F 0.9552(3) -0.1409(2) 0.61723(11) 0.0816(14) Uani 1 1 d . .
F72 F 1.0207(4) -0.1219(3) 0.55509(12) 0.117(2) Uani 1 1 d . .
F73 F 1.1688(4) -0.1056(3) 0.56121(15) 0.132(3) Uani 1 1 d . .
F74 F 1.2522(4) -0.1097(3) 0.63101(18) 0.121(2) Uani 1 1 d . .
F75 F 1.1871(2) -0.1235(2) 0.69407(13) 0.0699(11) Uani 1 1 d . .
F76 F 1.1472(2) -0.3130(2) 0.85196(11) 0.0551(9) Uani 1 1 d . .
F77 F 1.1965(2) -0.4473(2) 0.86450(12) 0.0749(12) Uani 1 1 d . .
F78 F 1.1236(2) -0.5674(2) 0.82585(14) 0.0781(14) Uani 1 1 d . .
F79 F 1.0116(2) -0.55150(19) 0.76904(14) 0.0750(13) Uani 1 1 d . .
F80 F 0.9722(2) -0.41670(18) 0.75074(10) 0.0526(9) Uani 1 1 d . .
O19 O 0.8251(2) -0.2604(2) 0.91924(13) 0.0498(11) Uani 1 1 d . .
O20 O 1.0111(2) -0.4008(2) 0.87884(12) 0.0436(10) Uani 1 1 d . .
O21 O 0.8053(2) -0.00476(19) 0.84107(11) 0.0382(9) Uani 1 1 d . .
O22 O 0.7901(3) 0.1080(2) 0.82111(13) 0.0571(13) Uani 1 1 d . .
O23 O 1.0788(2) -0.29555(19) 0.73832(12) 0.0450(11) Uani 1 1 d . .
O24 O 1.1166(3) -0.2757(2) 0.68180(14) 0.0692(16) Uani 1 1 d . .
N16 N 0.9178(3) -0.3405(2) 0.90547(14) 0.0396(12) Uani 1 1 d . .
N17 N 0.9408(2) -0.1944(2) 0.81953(12) 0.0279(10) Uani 1 1 d . .
H17 H 0.9456 -0.1651 0.8024 0.033 Uiso 1 1 calc R U
N18 N 0.8755(2) -0.0572(2) 0.79701(13) 0.0299(10) Uani 1 1 d . .
N19 N 0.9475(3) -0.0553(2) 0.72945(12) 0.0335(11) Uani 1 1 d . .
H19 H 0.9422 -0.0852 0.7463 0.040 Uiso 1 1 calc R U
N20 N 1.0114(3) -0.1935(2) 0.74988(13) 0.0342(11) Uani 1 1 d . .
C136 C 0.9093(4) -0.3896(4) 0.9346(2) 0.0561(18) Uani 1 1 d . .
H13A H 0.8648 -0.4183 0.9271 0.084 Uiso 1 1 calc R U
H13B H 0.9064 -0.3613 0.9588 0.084 Uiso 1 1 calc R U
H13C H 0.9509 -0.4215 0.9370 0.084 Uiso 1 1 calc R U
C137 C 0.8750(3) -0.2780(3) 0.90108(17) 0.0367(13) Uani 1 1 d . .
C138 C 0.9689(3) -0.3511(3) 0.87949(16) 0.0353(13) Uani 1 1 d . .
C139 C 0.9571(3) -0.2873(3) 0.85542(15) 0.0292(12) Uani 1 1 d . .
C140 C 0.9043(3) -0.2439(3) 0.86916(16) 0.0316(12) Uani 1 1 d . .
C141 C 0.8934(3) -0.1829(3) 0.84683(15) 0.0302(12) Uani 1 1 d . .
C142 C 0.8476(3) -0.1228(3) 0.85115(16) 0.0325(12) Uani 1 1 d . .
C143 C 0.8454(3) -0.0648(3) 0.82865(15) 0.0293(12) Uani 1 1 d . .
C144 C 0.8129(3) 0.0474(3) 0.81596(16) 0.0384(14) Uani 1 1 d . .
C145 C 0.8546(3) 0.0103(3) 0.78645(15) 0.0287(12) Uani 1 1 d . .
C146 C 0.8698(3) 0.0419(3) 0.75434(15) 0.0301(12) Uani 1 1 d . .
C147 C 0.9148(3) 0.0119(3) 0.72795(14) 0.0299(12) Uani 1 1 d . .
C148 C 0.9393(3) 0.0436(3) 0.69680(15) 0.0362(13) Uani 1 1 d . .
H148 H 0.9268 0.0897 0.6893 0.043 Uiso 1 1 calc R U
C149 C 0.9843(3) -0.0047(3) 0.67983(16) 0.0411(14) Uani 1 1 d . .
H149 H 1.0076 0.0024 0.6585 0.049 Uiso 1 1 calc R U
C150 C 0.9900(3) -0.0677(3) 0.70006(15) 0.0350(13) Uani 1 1 d . .
C151 C 1.0309(4) -0.1314(3) 0.69321(16) 0.0405(14) Uani 1 1 d . .
C152 C 1.0396(3) -0.1886(3) 0.71588(16) 0.0380(14) Uani 1 1 d . .
C153 C 1.0826(4) -0.2548(3) 0.70708(18) 0.0466(16) Uani 1 1 d . .
C154 C 1.0357(3) -0.2558(3) 0.76212(17) 0.0359(13) Uani 1 1 d . .
C155 C 1.0248(3) -0.2877(3) 0.79587(16) 0.0314(12) Uani 1 1 d . .
C156 C 0.9799(3) -0.2583(3) 0.82271(16) 0.0311(12) Uani 1 1 d . .
C157 C 0.8220(4) -0.0917(3) 0.91924(17) 0.0424(15) Uani 1 1 d . .
C158 C 0.7979(3) -0.1188(3) 0.88227(17) 0.0358(13) Uani 1 1 d . .
C159 C 0.7252(3) -0.1422(3) 0.87431(17) 0.0408(14) Uani 1 1 d . .
C160 C 0.6799(4) -0.1396(4) 0.9027(2) 0.0563(18) Uani 1 1 d . .
C161 C 0.7058(4) -0.1106(4) 0.9393(2) 0.0551(18) Uani 1 1 d . .
C162 C 0.7773(4) -0.0867(3) 0.94813(17) 0.0490(17) Uani 1 1 d . .
C163 C 0.8333(3) 0.1132(3) 0.74556(14) 0.0298(12) Uani 1 1 d . .
C164 C 0.7670(3) 0.1142(3) 0.72135(17) 0.0414(14) Uani 1 1 d . .
C165 C 0.7328(4) 0.1792(3) 0.71305(17) 0.0463(16) Uani 1 1 d . .
C166 C 0.7654(4) 0.2439(3) 0.72676(17) 0.0435(15) Uani 1 1 d . .
C167 C 0.8300(4) 0.2456(3) 0.75087(18) 0.0439(15) Uani 1 1 d . .
C168 C 0.8624(3) 0.1805(3) 0.76042(16) 0.0343(13) Uani 1 1 d . .
C169 C 1.0692(4) -0.1327(3) 0.65747(17) 0.0465(17) Uani 1 1 d . .
C170 C 1.0278(5) -0.1341(3) 0.62132(19) 0.061(2) Uani 1 1 d . .
C171 C 1.0619(7) -0.1247(4) 0.5893(2) 0.074(3) Uani 1 1 d . .
C172 C 1.1348(8) -0.1161(4) 0.5921(3) 0.087(3) Uani 1 1 d . .
C173 C 1.1788(6) -0.1163(4) 0.6278(3) 0.075(3) Uani 1 1 d . .
C174 C 1.1440(5) -0.1243(3) 0.6599(2) 0.058(2) Uani 1 1 d . .
C175 C 1.0571(3) -0.3608(3) 0.80166(17) 0.0339(13) Uani 1 1 d . .
C176 C 1.1142(3) -0.3704(3) 0.82974(18) 0.0409(14) Uani 1 1 d . .
C177 C 1.1396(3) -0.4406(4) 0.83654(19) 0.0509(18) Uani 1 1 d . .
C178 C 1.1027(4) -0.5000(3) 0.8171(2) 0.0535(18) Uani 1 1 d . .
C179 C 1.0468(4) -0.4922(3) 0.7878(2) 0.0490(16) Uani 1 1 d . .
C180 C 1.0254(3) -0.4231(3) 0.78010(17) 0.0393(14) Uani 1 1 d . .
F81 F 1.0276(2) 0.1853(2) 0.85094(11) 0.0558(9) Uani 1 1 d . .
F82 F 0.9850(2) 0.0508(2) 0.86286(12) 0.0743(12) Uani 1 1 d . .
F83 F 1.0395(2) -0.0688(2) 0.82439(14) 0.0782(14) Uani 1 1 d . .
F84 F 1.1237(2) -0.05227(18) 0.76769(14) 0.0722(12) Uani 1 1 d . .
F85 F 1.1535(2) 0.08333(19) 0.74994(11) 0.0539(9) Uani 1 1 d . .
F86 F 0.9086(2) 0.3766(2) 0.69431(14) 0.0736(12) Uani 1 1 d . .
F87 F 0.8109(3) 0.3897(3) 0.63188(19) 0.130(3) Uani 1 1 d . .
F88 F 0.8589(4) 0.3948(3) 0.56221(15) 0.135(3) Uani 1 1 d . .
F89 F 1.0040(4) 0.3789(3) 0.55515(12) 0.121(2) Uani 1 1 d . .
F90 F 1.1012(3) 0.3604(3) 0.61707(11) 0.0826(14) Uani 1 1 d . .
F91 F 1.2177(2) 0.68440(18) 0.78465(12) 0.0601(10) Uani 1 1 d . .
F92 F 1.2698(2) 0.81001(18) 0.76473(12) 0.0659(11) Uani 1 1 d . .
F93 F 1.3759(2) 0.80624(19) 0.71787(11) 0.0646(11) Uani 1 1 d . .
F94 F 1.4284(3) 0.6762(2) 0.69073(14) 0.0817(14) Uani 1 1 d . .
F95 F 1.3690(2) 0.55011(19) 0.70659(12) 0.0630(11) Uani 1 1 d . .
F96 F 1.4691(2) 0.3294(2) 0.83671(11) 0.0611(10) Uani 1 1 d . .
F97 F 1.5878(2) 0.3358(3) 0.89142(14) 0.0811(13) Uani 1 1 d . .
F98 F 1.5744(3) 0.3950(3) 0.96396(13) 0.0846(14) Uani 1 1 d . .
F99 F 1.4408(3) 0.4403(2) 0.98203(12) 0.0804(13) Uani 1 1 d . .
F100 F 1.3220(2) 0.4309(2) 0.92778(11) 0.0661(11) Uani 1 1 d . .
O25 O 1.1797(2) 0.0968(2) 0.87731(12) 0.0419(10) Uani 1 1 d . .
O26 O 1.3849(3) 0.2392(2) 0.91788(13) 0.0550(12) Uani 1 1 d . .
O27 O 1.0399(2) 0.20421(19) 0.73789(11) 0.0465(11) Uani 1 1 d . .
O28 O 0.9726(3) 0.2247(2) 0.68146(14) 0.0710(16) Uani 1 1 d . .
O29 O 1.3642(2) 0.4950(2) 0.84026(12) 0.0447(10) Uani 1 1 d . .
O30 O 1.3692(3) 0.6081(2) 0.82042(13) 0.0634(15) Uani 1 1 d . .
N21 N 1.2858(3) 0.1582(2) 0.90404(14) 0.0393(12) Uani 1 1 d . .
N22 N 1.2179(2) 0.3053(2) 0.81910(12) 0.0298(10) Uani 1 1 d . .
H22 H 1.2042 0.3351 0.8022 0.036 Uiso 1 1 calc R U
N23 N 1.1124(3) 0.3063(2) 0.74970(13) 0.0359(11) Uani 1 1 d . .
N24 N 1.1654(3) 0.4447(2) 0.72934(12) 0.0344(11) Uani 1 1 d . .
H24 H 1.1791 0.4147 0.7461 0.041 Uiso 1 1 calc R U
N25 N 1.2714(2) 0.4428(2) 0.79696(12) 0.0287(10) Uani 1 1 d . .
C181 C 1.3096(4) 0.1090(3) 0.93330(19) 0.0558(18) Uani 1 1 d . .
H18A H 1.2672 0.0859 0.9407 0.084 Uiso 1 1 calc R U
H18B H 1.3362 0.1367 0.9554 0.084 Uiso 1 1 calc R U
H18C H 1.3411 0.0722 0.9230 0.084 Uiso 1 1 calc R U
C182 C 1.2214(3) 0.1472(3) 0.87793(16) 0.0329(12) Uani 1 1 d . .
C183 C 1.3260(3) 0.2206(3) 0.89991(17) 0.0405(14) Uani 1 1 d . .
C184 C 1.2798(3) 0.2551(3) 0.86865(16) 0.0339(13) Uani 1 1 d . .
C185 C 1.2201(3) 0.2112(3) 0.85424(16) 0.0307(12) Uani 1 1 d . .
C186 C 1.1812(3) 0.2415(3) 0.82191(15) 0.0301(12) Uani 1 1 d . .
C187 C 1.1228(3) 0.2112(3) 0.79528(16) 0.0318(12) Uani 1 1 d . .
C188 C 1.0948(3) 0.2437(3) 0.76165(16) 0.0356(13) Uani 1 1 d . .
C189 C 1.0197(4) 0.2453(3) 0.70693(18) 0.0498(17) Uani 1 1 d . .
C190 C 1.0670(3) 0.3118(3) 0.71597(16) 0.0394(14) Uani 1 1 d . .
C191 C 1.0639(3) 0.3689(3) 0.69301(16) 0.0424(15) Uani 1 1 d . .
C192 C 1.1087(3) 0.4325(3) 0.70020(15) 0.0364(14) Uani 1 1 d . .
C193 C 1.1040(3) 0.4962(3) 0.68004(16) 0.0403(14) Uani 1 1 d . .
H193 H 1.0696 0.5037 0.6590 0.048 Uiso 1 1 calc R U
C194 C 1.1580(3) 0.5437(3) 0.69669(15) 0.0363(13) Uani 1 1 d . .
H194 H 1.1675 0.5894 0.6889 0.044 Uiso 1 1 calc R U
C195 C 1.1976(3) 0.5121(3) 0.72803(15) 0.0329(13) Uani 1 1 d . .
C196 C 1.2562(3) 0.5419(3) 0.75424(15) 0.0297(12) Uani 1 1 d . .
C197 C 1.2873(3) 0.5100(3) 0.78618(15) 0.0296(12) Uani 1 1 d . .
C198 C 1.3440(3) 0.5468(3) 0.81538(17) 0.0412(15) Uani 1 1 d . .
C199 C 1.3177(3) 0.4352(3) 0.82823(15) 0.0303(12) Uani 1 1 d . .
C200 C 1.3268(3) 0.3770(3) 0.85093(15) 0.0324(13) Uani 1 1 d . .
C201 C 1.2796(3) 0.3168(3) 0.84651(15) 0.0322(12) Uani 1 1 d . .
C202 C 1.0933(3) 0.1381(3) 0.80095(16) 0.0338(13) Uani 1 1 d . .
C203 C 1.0503(3) 0.1283(3) 0.82895(18) 0.0411(15) Uani 1 1 d . .
C204 C 1.0286(3) 0.0589(4) 0.83559(19) 0.0503(17) Uani 1 1 d . .
C205 C 1.0561(4) -0.0011(3) 0.8160(2) 0.0499(17) Uani 1 1 d . .
C206 C 1.0970(4) 0.0070(3) 0.7874(2) 0.0501(17) Uani 1 1 d . .
C207 C 1.1152(3) 0.0756(3) 0.77921(17) 0.0385(14) Uani 1 1 d . .
C208 C 1.0076(4) 0.3678(3) 0.65751(17) 0.0489(17) Uani 1 1 d . .
C209 C 0.9350(5) 0.3759(4) 0.6601(2) 0.062(2) Uani 1 1 d . .
C210 C 0.8820(6) 0.3832(4) 0.6287(3) 0.081(3) Uani 1 1 d . .
C211 C 0.9076(7) 0.3846(4) 0.5934(3) 0.093(4) Uani 1 1 d . .
C212 C 0.9791(7) 0.3759(4) 0.5894(2) 0.081(3) Uani 1 1 d . .
C213 C 1.0308(5) 0.3665(4) 0.6215(2) 0.062(2) Uani 1 1 d . .
C214 C 1.2885(3) 0.6129(3) 0.74526(15) 0.0310(12) Uani 1 1 d . .
C215 C 1.2672(3) 0.6803(3) 0.76024(17) 0.0354(13) Uani 1 1 d . .
C216 C 1.2951(3) 0.7458(3) 0.75077(17) 0.0424(15) Uani 1 1 d . .
C217 C 1.3482(3) 0.7435(3) 0.72712(17) 0.0436(15) Uani 1 1 d . .
C218 C 1.3740(4) 0.6779(3) 0.71319(18) 0.0466(15) Uani 1 1 d . .
C219 C 1.3435(3) 0.6137(3) 0.72175(17) 0.0409(14) Uani 1 1 d . .
C220 C 1.3934(3) 0.3807(3) 0.88134(17) 0.0377(14) Uani 1 1 d . .
C221 C 1.4612(3) 0.3584(3) 0.87274(17) 0.0403(14) Uani 1 1 d . .
C222 C 1.5222(4) 0.3609(3) 0.9004(2) 0.0521(17) Uani 1 1 d . .
C223 C 1.5159(4) 0.3906(4) 0.9370(2) 0.0528(17) Uani 1 1 d . .
C224 C 1.4490(4) 0.4132(3) 0.94628(18) 0.0515(18) Uani 1 1 d . .
C225 C 1.3881(4) 0.4081(3) 0.91777(18) 0.0454(15) Uani 1 1 d . .

loop_
_atom_site_aniso_label
_atom_site_aniso_U_11
_atom_site_aniso_U_22
_atom_site_aniso_U_33
_atom_site_aniso_U_23
_atom_site_aniso_U_13
_atom_site_aniso_U_12
F1 0.109(4) 0.061(3) 0.049(2) 0.003(2) -0.019(2) 0.011(2)
F2 0.130(4) 0.114(4) 0.055(3) 0.020(3) -0.049(3) 0.012(3)
F3 0.123(4) 0.099(4) 0.110(4) 0.044(3) -0.037(3) 0.046(3)
F4 0.123(4) 0.056(3) 0.124(4) 0.012(3) -0.026(3) 0.035(3)
F5 0.081(3) 0.051(2) 0.084(3) -0.012(2) -0.034(2) 0.022(2)
F6 0.061(2) 0.0363(18) 0.045(2) 0.0022(15) 0.0171(17) -0.0039(16)
F7 0.076(3) 0.042(2) 0.067(3) 0.0153(18) 0.017(2) -0.0204(18)
F8 0.090(3) 0.068(3) 0.082(3) 0.029(2) 0.043(3) -0.018(2)
F9 0.095(3) 0.075(3) 0.051(2) 0.013(2) 0.039(2) 0.006(2)
F10 0.079(3) 0.0403(19) 0.0368(19) 0.0035(15) 0.0121(18) -0.0015(17)
F11 0.073(3) 0.0411(19) 0.0366(19) 0.0027(15) -0.0009(17) 0.0081(17)
F12 0.079(3) 0.072(3) 0.052(2) 0.014(2) -0.026(2) 0.001(2)
F13 0.074(3) 0.068(3) 0.086(3) 0.030(2) -0.025(2) 0.024(2)
F14 0.073(3) 0.042(2) 0.071(3) 0.0144(18) 0.004(2) 0.0248(18)
F15 0.058(2) 0.0375(18) 0.048(2) 0.0023(16) -0.0040(17) 0.0063(16)
F16 0.128(4) 0.060(3) 0.048(2) 0.002(2) 0.033(2) -0.009(2)
F17 0.167(5) 0.119(4) 0.067(3) 0.010(3) 0.073(3) -0.018(4)
F18 0.154(5) 0.103(4) 0.122(5) 0.050(4) 0.070(4) -0.035(4)
F19 0.149(5) 0.058(3) 0.127(5) 0.013(3) 0.063(4) -0.034(3)
F20 0.109(4) 0.050(2) 0.080(3) -0.008(2) 0.056(3) -0.019(2)
O1 0.047(3) 0.074(3) 0.072(3) 0.033(3) 0.002(2) -0.009(2)
O2 0.050(3) 0.078(3) 0.069(3) 0.036(3) 0.012(2) 0.019(2)
O3 0.041(2) 0.037(2) 0.038(2) 0.0179(18) 0.0031(18) 0.0048(17)
O4 0.053(3) 0.042(2) 0.052(3) 0.029(2) 0.008(2) 0.0018(19)
O5 0.045(2) 0.035(2) 0.040(2) 0.0231(18) 0.0078(18) 0.0027(17)
O6 0.052(3) 0.050(2) 0.049(3) 0.033(2) 0.011(2) 0.006(2)
N1 0.041(3) 0.063(3) 0.049(3) 0.022(3) 0.006(2) 0.003(3)
N2 0.030(3) 0.039(3) 0.042(3) 0.019(2) 0.006(2) 0.002(2)
N3 0.036(3) 0.030(2) 0.034(3) 0.012(2) 0.004(2) 0.000(2)
N4 0.043(3) 0.025(2) 0.022(2) 0.0120(18) 0.0036(19) 0.0008(19)
N5 0.038(3) 0.030(2) 0.035(3) 0.008(2) 0.004(2) 0.008(2)
C1 0.053(5) 0.108(7) 0.105(7) 0.046(6) 0.016(5) 0.009(4)
C2 0.054(4) 0.052(4) 0.036(3) 0.016(3) 0.006(3) -0.001(3)
C3 0.055(4) 0.055(4) 0.039(4) 0.016(3) 0.012(3) 0.005(3)
C4 0.039(3) 0.037(3) 0.026(3) 0.004(2) 0.006(2) -0.002(2)
C5 0.040(3) 0.041(3) 0.034(3) 0.009(3) 0.006(3) 0.005(3)
C6 0.037(3) 0.039(3) 0.031(3) 0.008(2) 0.004(2) 0.007(2)
C7 0.037(3) 0.034(3) 0.034(3) 0.013(2) 0.000(2) 0.005(2)
C8 0.038(3) 0.029(3) 0.026(3) 0.014(2) 0.005(2) 0.004(2)
C9 0.040(3) 0.029(3) 0.037(3) 0.016(3) 0.003(3) -0.001(2)
C10 0.042(3) 0.029(3) 0.032(3) 0.013(2) 0.003(2) -0.001(2)
C11 0.049(4) 0.021(2) 0.024(3) 0.010(2) 0.010(2) -0.001(2)
C12 0.039(3) 0.027(3) 0.024(3) 0.003(2) 0.005(2) 0.001(2)
C13 0.049(4) 0.039(3) 0.034(3) 0.013(3) 0.007(3) 0.000(3)
C14 0.045(4) 0.040(3) 0.034(3) 0.010(3) 0.001(3) 0.007(3)
C15 0.039(3) 0.028(3) 0.026(3) 0.008(2) 0.004(2) 0.005(2)
C16 0.041(3) 0.022(3) 0.031(3) 0.007(2) -0.006(2) 0.006(2)
C17 0.042(3) 0.023(3) 0.029(3) 0.011(2) 0.005(2) 0.006(2)
C18 0.039(3) 0.033(3) 0.030(3) 0.016(2) 0.009(2) 0.008(2)
C19 0.034(3) 0.030(3) 0.031(3) 0.013(2) 0.007(2) 0.000(2)
C20 0.042(3) 0.034(3) 0.033(3) 0.011(2) 0.004(3) -0.001(2)
C21 0.044(3) 0.035(3) 0.030(3) 0.009(2) 0.004(3) -0.002(3)
C22 0.042(3) 0.043(3) 0.031(3) 0.016(3) 0.001(3) 0.006(3)
C23 0.064(4) 0.050(4) 0.034(3) 0.010(3) 0.000(3) 0.012(3)
C24 0.081(6) 0.080(5) 0.040(4) 0.019(4) -0.021(4) 0.008(4)
C25 0.082(6) 0.071(5) 0.069(5) 0.034(4) -0.012(4) 0.029(4)
C26 0.077(5) 0.054(4) 0.069(5) 0.021(4) 0.001(4) 0.034(4)
C27 0.049(4) 0.055(4) 0.047(4) 0.011(3) -0.006(3) 0.015(3)
C28 0.037(3) 0.036(3) 0.028(3) 0.009(2) 0.001(2) -0.002(2)
C29 0.044(3) 0.033(3) 0.033(3) 0.009(2) 0.006(3) -0.004(3)
C30 0.054(4) 0.033(3) 0.045(4) 0.016(3) 0.013(3) -0.006(3)
C31 0.053(4) 0.053(4) 0.040(4) 0.025(3) 0.016(3) -0.011(3)
C32 0.061(4) 0.050(4) 0.031(3) 0.010(3) 0.021(3) 0.001(3)
C33 0.058(4) 0.037(3) 0.027(3) 0.010(3) 0.002(3) -0.003(3)
C34 0.042(3) 0.035(3) 0.029(3) 0.014(2) 0.005(2) 0.009(2)
C35 0.059(4) 0.037(3) 0.024(3) 0.011(2) 0.006(3) 0.012(3)
C36 0.055(4) 0.049(4) 0.039(4) 0.005(3) -0.008(3) 0.005(3)
C37 0.056(4) 0.051(4) 0.048(4) 0.026(3) 0.000(3) 0.019(3)
C38 0.050(4) 0.031(3) 0.052(4) 0.018(3) 0.000(3) 0.011(3)
C39 0.043(3) 0.037(3) 0.034(3) 0.009(3) 0.006(3) 0.004(3)
C40 0.041(3) 0.040(3) 0.043(4) 0.018(3) 0.011(3) 0.001(3)
C41 0.071(5) 0.043(4) 0.042(4) 0.014(3) 0.016(3) -0.007(3)
C42 0.103(6) 0.073(5) 0.039(4) 0.015(4) 0.034(4) -0.002(4)
C43 0.087(6) 0.071(5) 0.070(5) 0.034(4) 0.029(5) -0.017(4)
C44 0.081(6) 0.051(4) 0.075(5) 0.011(4) 0.031(4) -0.024(4)
C45 0.058(4) 0.047(4) 0.052(4) 0.011(3) 0.018(3) -0.008(3)
F21 0.074(3) 0.077(3) 0.083(3) 0.025(2) 0.031(2) 0.006(2)
F22 0.094(4) 0.142(5) 0.114(4) 0.072(4) 0.017(3) -0.043(3)
F23 0.123(4) 0.067(3) 0.174(6) 0.077(3) -0.075(4) -0.055(3)
F24 0.140(5) 0.028(2) 0.153(5) -0.004(3) -0.050(4) 0.008(2)
F25 0.098(3) 0.052(2) 0.075(3) -0.012(2) 0.010(3) 0.010(2)
F26 0.065(3) 0.068(3) 0.086(3) 0.026(2) 0.019(2) 0.017(2)
F27 0.051(3) 0.071(3) 0.171(5) 0.030(3) -0.016(3) 0.013(2)
F28 0.128(4) 0.066(3) 0.136(5) -0.002(3) -0.095(4) 0.020(3)
F29 0.176(6) 0.129(5) 0.044(3) -0.020(3) -0.036(3) 0.040(4)
F30 0.085(3) 0.110(4) 0.046(2) -0.003(2) 0.010(2) 0.017(3)
F31 0.085(3) 0.037(2) 0.073(3) -0.0053(19) -0.010(2) 0.0044(19)
F32 0.168(5) 0.042(3) 0.175(6) 0.047(3) -0.103(5) -0.046(3)
F33 0.111(4) 0.188(6) 0.195(7) 0.166(6) -0.057(4) -0.088(4)
F34 0.096(4) 0.256(8) 0.082(4) 0.091(5) 0.025(3) -0.033(4)
F35 0.099(4) 0.097(4) 0.051(3) 0.009(2) 0.030(2) 0.012(3)
F36 0.045(2) 0.078(3) 0.048(2) 0.0075(19) 0.0055(17) 0.0113(18)
F37 0.041(2) 0.117(4) 0.094(3) 0.028(3) -0.006(2) 0.009(2)
F38 0.074(3) 0.114(4) 0.070(3) 0.028(3) -0.042(2) -0.023(3)
F39 0.106(4) 0.094(3) 0.040(2) -0.004(2) -0.013(2) -0.026(3)
F40 0.066(3) 0.077(3) 0.048(2) -0.007(2) 0.012(2) -0.005(2)
O7 0.054(3) 0.042(2) 0.063(3) 0.029(2) -0.015(2) -0.010(2)
O8 0.055(3) 0.032(2) 0.048(3) 0.0170(18) 0.008(2) -0.0043(19)
O9 0.038(2) 0.0278(19) 0.044(2) 0.0092(17) -0.0065(18) -0.0048(16)
O10 0.050(3) 0.032(2) 0.052(3) 0.0091(19) -0.012(2) -0.0067(18)
O11 0.036(2) 0.034(2) 0.036(2) 0.0158(17) -0.0045(17) -0.0116(16)
O12 0.047(3) 0.044(2) 0.052(3) 0.031(2) -0.008(2) -0.018(2)
N6 0.049(3) 0.025(2) 0.043(3) 0.015(2) 0.000(2) -0.001(2)
N7 0.029(2) 0.018(2) 0.035(3) 0.0071(18) 0.0001(19) 0.0006(17)
N8 0.035(3) 0.020(2) 0.037(3) 0.0051(19) 0.000(2) 0.0009(18)
N9 0.040(3) 0.025(2) 0.027(2) 0.0111(18) -0.004(2) 0.0018(19)
N10 0.029(2) 0.020(2) 0.034(2) 0.0072(18) 0.0034(19) 0.0002(17)
C46 0.078(5) 0.048(4) 0.061(5) 0.037(3) -0.012(4) -0.013(3)
C47 0.048(4) 0.022(3) 0.037(3) 0.011(2) 0.003(3) 0.000(2)
C48 0.051(4) 0.021(3) 0.031(3) 0.007(2) 0.013(3) 0.001(2)
C49 0.038(3) 0.018(2) 0.030(3) 0.004(2) 0.009(2) 0.002(2)
C50 0.031(3) 0.019(2) 0.034(3) 0.003(2) 0.009(2) 0.003(2)
C51 0.031(3) 0.021(2) 0.035(3) 0.004(2) 0.013(2) 0.001(2)
C52 0.031(3) 0.021(3) 0.043(3) 0.007(2) 0.008(2) 0.002(2)
C53 0.030(3) 0.022(3) 0.041(3) 0.001(2) 0.001(2) -0.004(2)
C54 0.046(4) 0.029(3) 0.038(3) 0.007(3) 0.003(3) 0.001(3)
C55 0.037(3) 0.026(3) 0.034(3) 0.005(2) -0.004(2) 0.001(2)
C56 0.039(3) 0.027(3) 0.033(3) 0.005(2) -0.002(2) 0.001(2)
C57 0.047(3) 0.024(3) 0.028(3) 0.005(2) -0.002(3) 0.003(2)
C58 0.057(4) 0.031(3) 0.030(3) 0.012(2) -0.007(3) 0.003(3)
C59 0.057(4) 0.023(3) 0.033(3) 0.010(2) 0.000(3) 0.001(3)
C60 0.048(3) 0.019(2) 0.028(3) 0.004(2) 0.002(2) 0.003(2)
C61 0.035(3) 0.023(3) 0.034(3) 0.008(2) 0.007(2) 0.003(2)
C62 0.030(3) 0.027(3) 0.031(3) 0.006(2) 0.008(2) 0.003(2)
C63 0.038(3) 0.032(3) 0.037(3) 0.016(2) 0.005(3) -0.003(2)
C64 0.032(3) 0.025(3) 0.026(3) 0.008(2) 0.005(2) -0.004(2)
C65 0.032(3) 0.026(3) 0.034(3) 0.005(2) 0.002(2) -0.001(2)
C66 0.033(3) 0.023(3) 0.028(3) 0.005(2) 0.004(2) 0.003(2)
C67 0.035(3) 0.028(3) 0.049(4) 0.014(3) -0.002(3) -0.002(2)
C68 0.042(4) 0.049(4) 0.067(5) 0.017(4) -0.003(3) 0.001(3)
C69 0.058(5) 0.071(5) 0.075(6) 0.034(4) -0.006(4) -0.017(4)
C70 0.059(5) 0.056(5) 0.101(7) 0.042(5) -0.035(5) -0.028(4)
C71 0.087(6) 0.030(4) 0.088(6) 0.010(4) -0.032(5) -0.004(4)
C72 0.046(4) 0.031(3) 0.080(5) 0.018(3) -0.010(4) -0.008(3)
C73 0.060(4) 0.025(3) 0.034(3) 0.008(2) -0.007(3) -0.004(3)
C74 0.038(4) 0.028(3) 0.056(4) 0.006(3) 0.002(3) 0.007(2)
C75 0.052(5) 0.033(4) 0.115(7) 0.027(4) -0.007(5) 0.008(3)
C76 0.097(7) 0.047(4) 0.077(6) 0.002(4) -0.047(5) 0.014(4)
C77 0.103(7) 0.062(5) 0.042(4) 0.000(4) -0.028(4) 0.017(4)
C78 0.072(5) 0.053(4) 0.039(4) 0.011(3) -0.008(4) 0.013(3)
C79 0.034(3) 0.037(3) 0.045(4) 0.021(3) 0.001(3) 0.003(2)
C80 0.052(4) 0.039(4) 0.051(4) 0.016(3) -0.014(3) -0.013(3)
C81 0.078(6) 0.052(5) 0.108(7) 0.045(5) -0.054(5) -0.033(4)
C82 0.078(6) 0.095(7) 0.108(8) 0.084(7) -0.040(6) -0.053(5)
C83 0.057(5) 0.158(10) 0.075(6) 0.082(7) 0.004(4) -0.022(6)
C84 0.059(4) 0.070(5) 0.045(4) 0.032(4) 0.006(3) -0.002(4)
C85 0.040(3) 0.025(3) 0.035(3) 0.013(2) -0.002(3) -0.007(2)
C86 0.045(4) 0.041(3) 0.041(4) 0.015(3) -0.001(3) -0.001(3)
C87 0.036(4) 0.064(4) 0.066(5) 0.028(4) -0.003(3) -0.004(3)
C88 0.055(5) 0.065(5) 0.054(5) 0.022(4) -0.023(4) -0.014(4)
C89 0.078(5) 0.045(4) 0.027(3) 0.006(3) -0.011(3) -0.023(3)
C90 0.050(4) 0.036(3) 0.039(4) 0.015(3) 0.003(3) -0.009(3)
F41 0.058(3) 0.075(3) 0.049(2) -0.005(2) -0.0001(19) -0.002(2)
F42 0.095(3) 0.095(3) 0.038(2) -0.007(2) 0.015(2) 0.015(3)
F43 0.080(3) 0.088(3) 0.061(3) 0.021(2) 0.045(2) 0.026(2)
F44 0.048(3) 0.109(3) 0.073(3) 0.024(3) 0.023(2) -0.001(2)
F45 0.044(2) 0.080(3) 0.044(2) 0.0076(19) 0.0061(17) -0.0093(18)
F46 0.083(3) 0.094(3) 0.051(3) 0.009(2) -0.016(2) -0.007(3)
F47 0.090(4) 0.241(8) 0.081(4) 0.087(4) -0.004(3) 0.055(4)
F48 0.153(5) 0.187(6) 0.201(7) 0.171(6) 0.112(5) 0.130(5)
F49 0.230(7) 0.046(3) 0.183(6) 0.048(3) 0.150(6) 0.064(3)
F50 0.096(3) 0.035(2) 0.078(3) -0.008(2) 0.030(3) -0.003(2)
F51 0.082(3) 0.109(4) 0.045(2) -0.006(2) 0.002(2) -0.014(3)
F52 0.188(6) 0.128(5) 0.043(3) -0.014(3) 0.038(3) -0.036(4)
F53 0.180(6) 0.064(3) 0.141(5) 0.002(3) 0.130(5) -0.016(3)
F54 0.070(3) 0.070(3) 0.181(6) 0.028(3) 0.067(3) -0.006(2)
F55 0.063(3) 0.066(3) 0.077(3) 0.020(2) 0.006(2) -0.008(2)
F56 0.063(3) 0.077(3) 0.103(4) 0.036(3) -0.017(2) 0.000(2)
F57 0.091(4) 0.137(5) 0.137(5) 0.079(4) 0.015(4) 0.057(3)
F58 0.182(6) 0.078(3) 0.197(6) 0.096(4) 0.135(5) 0.092(4)
F59 0.203(6) 0.025(2) 0.142(5) 0.003(3) 0.089(5) -0.003(3)
F60 0.119(4) 0.049(2) 0.078(3) -0.016(2) 0.003(3) -0.013(2)
O13 0.049(3) 0.030(2) 0.053(3) 0.0164(18) 0.006(2) 0.0089(18)
O14 0.071(3) 0.046(3) 0.067(3) 0.031(2) 0.039(3) 0.023(2)
O15 0.042(2) 0.0306(19) 0.039(2) 0.0154(17) 0.0161(17) 0.0162(16)
O16 0.052(3) 0.040(2) 0.056(3) 0.027(2) 0.024(2) 0.025(2)
O17 0.045(2) 0.0244(18) 0.049(2) 0.0107(17) 0.0207(19) 0.0077(16)
O18 0.055(3) 0.033(2) 0.054(3) 0.0084(19) 0.025(2) 0.0114(19)
N11 0.059(3) 0.021(2) 0.043(3) 0.015(2) 0.011(2) 0.009(2)
N12 0.033(2) 0.018(2) 0.035(2) 0.0120(18) 0.009(2) 0.0015(17)
N13 0.030(2) 0.022(2) 0.036(3) 0.0090(19) 0.007(2) 0.0039(18)
N14 0.041(3) 0.021(2) 0.032(2) 0.0068(18) 0.012(2) 0.0019(19)
N15 0.037(3) 0.023(2) 0.040(3) 0.007(2) 0.008(2) 0.0033(19)
C91 0.093(6) 0.048(4) 0.064(5) 0.038(4) 0.034(4) 0.024(4)
C92 0.044(3) 0.021(3) 0.032(3) 0.002(2) -0.004(3) 0.000(2)
C93 0.057(4) 0.025(3) 0.047(4) 0.016(3) 0.007(3) 0.004(3)
C94 0.029(3) 0.017(2) 0.038(3) 0.008(2) 0.000(2) -0.003(2)
C95 0.036(3) 0.021(2) 0.032(3) 0.006(2) 0.001(2) -0.001(2)
C96 0.036(3) 0.021(2) 0.031(3) 0.008(2) 0.005(2) -0.001(2)
C97 0.040(3) 0.023(3) 0.026(3) 0.006(2) 0.007(2) 0.002(2)
C98 0.030(3) 0.024(3) 0.035(3) 0.007(2) 0.008(2) 0.008(2)
C99 0.044(3) 0.032(3) 0.037(3) 0.017(3) 0.010(3) 0.010(3)
C100 0.029(3) 0.028(3) 0.034(3) 0.008(2) 0.007(2) 0.005(2)
C101 0.032(3) 0.025(3) 0.028(3) 0.007(2) 0.001(2) 0.000(2)
C102 0.040(3) 0.023(3) 0.031(3) 0.005(2) 0.005(2) -0.005(2)
C103 0.052(4) 0.022(3) 0.033(3) 0.007(2) 0.010(3) 0.004(2)
C104 0.055(4) 0.031(3) 0.037(3) 0.016(3) 0.012(3) 0.001(3)
C105 0.047(4) 0.025(3) 0.034(3) 0.008(2) 0.012(3) -0.001(2)
C106 0.045(3) 0.028(3) 0.033(3) 0.003(2) 0.013(3) 0.003(2)
C107 0.039(3) 0.028(3) 0.037(3) 0.005(2) 0.014(3) -0.002(2)
C108 0.041(3) 0.030(3) 0.042(3) 0.005(3) 0.011(3) 0.008(2)
C109 0.034(3) 0.022(3) 0.040(3) 0.002(2) 0.010(2) 0.003(2)
C110 0.034(3) 0.022(3) 0.041(3) 0.005(2) 0.006(2) -0.001(2)
C111 0.027(3) 0.019(2) 0.040(3) 0.004(2) 0.003(2) 0.001(2)
C112 0.052(4) 0.027(3) 0.043(4) 0.010(3) 0.003(3) 0.005(3)
C113 0.073(5) 0.046(4) 0.035(4) 0.012(3) 0.018(3) 0.021(3)
C114 0.055(4) 0.050(4) 0.047(4) 0.019(3) 0.026(3) 0.018(3)
C115 0.039(4) 0.054(4) 0.056(4) 0.024(3) 0.017(3) 0.011(3)
C116 0.043(4) 0.039(3) 0.038(3) 0.017(3) 0.011(3) 0.006(3)
C117 0.045(4) 0.020(2) 0.040(3) 0.013(2) 0.014(3) 0.008(2)
C118 0.035(3) 0.035(3) 0.046(4) 0.024(3) 0.014(3) 0.004(2)
C119 0.060(4) 0.066(5) 0.047(4) 0.037(4) 0.006(3) 0.016(4)
C120 0.055(5) 0.135(8) 0.069(6) 0.065(6) 0.019(4) 0.036(5)
C121 0.114(8) 0.098(7) 0.101(8) 0.079(7) 0.072(7) 0.077(6)
C122 0.120(8) 0.041(4) 0.122(8) 0.046(5) 0.099(7) 0.040(4)
C123 0.066(5) 0.038(4) 0.058(4) 0.017(3) 0.039(4) 0.015(3)
C124 0.062(4) 0.024(3) 0.041(4) 0.007(2) 0.016(3) 0.009(3)
C125 0.069(5) 0.053(4) 0.052(4) 0.011(3) 0.023(4) -0.008(4)
C126 0.111(7) 0.064(5) 0.049(5) -0.008(4) 0.036(5) -0.013(5)
C127 0.114(8) 0.042(4) 0.091(7) 0.003(4) 0.071(6) -0.016(4)
C128 0.069(5) 0.027(3) 0.098(7) 0.016(4) 0.033(5) -0.006(3)
C129 0.045(4) 0.025(3) 0.049(4) 0.008(3) 0.018(3) -0.003(2)
C130 0.040(3) 0.027(3) 0.055(4) 0.021(3) 0.022(3) 0.006(2)
C131 0.046(4) 0.052(4) 0.082(5) 0.026(4) 0.018(4) 0.005(3)
C132 0.067(5) 0.077(6) 0.078(6) 0.040(5) 0.024(4) 0.021(4)
C133 0.095(7) 0.063(5) 0.116(8) 0.056(6) 0.079(6) 0.047(5)
C134 0.124(8) 0.027(4) 0.089(6) 0.013(4) 0.054(6) 0.013(4)
C135 0.069(5) 0.025(3) 0.070(5) 0.016(3) 0.036(4) 0.011(3)
F61 0.064(3) 0.070(3) 0.049(2) -0.0066(19) 0.0047(19) -0.005(2)
F62 0.113(4) 0.084(3) 0.040(2) -0.001(2) 0.019(2) 0.023(3)
F63 0.101(4) 0.112(4) 0.078(3) 0.026(3) 0.065(3) 0.031(3)
F64 0.051(3) 0.107(4) 0.101(4) 0.031(3) 0.034(2) -0.001(2)
F65 0.051(2) 0.075(3) 0.051(2) 0.015(2) 0.0064(18) -0.0080(19)
F66 0.066(3) 0.044(2) 0.070(3) 0.0046(19) -0.015(2) -0.0046(18)
F67 0.072(3) 0.081(3) 0.089(3) 0.014(2) -0.028(3) 0.026(2)
F68 0.088(3) 0.045(2) 0.071(3) 0.0285(19) 0.019(2) 0.036(2)
F69 0.101(3) 0.0264(18) 0.075(3) 0.0016(18) 0.003(2) 0.0119(19)
F70 0.073(3) 0.0324(18) 0.071(3) -0.0022(17) -0.019(2) 0.0085(17)
F71 0.118(4) 0.085(3) 0.040(2) 0.002(2) 0.007(3) 0.039(3)
F72 0.253(7) 0.075(3) 0.028(2) 0.010(2) 0.034(3) 0.042(4)
F73 0.261(8) 0.074(3) 0.085(4) -0.002(3) 0.124(5) -0.023(4)
F74 0.143(5) 0.105(4) 0.129(5) -0.019(4) 0.102(4) -0.028(4)
F75 0.079(3) 0.070(3) 0.068(3) 0.008(2) 0.039(2) 0.007(2)
F76 0.055(2) 0.057(2) 0.054(2) 0.0076(19) 0.0094(18) 0.0041(18)
F77 0.078(3) 0.085(3) 0.067(3) 0.032(2) 0.012(2) 0.033(2)
F78 0.093(3) 0.042(2) 0.114(4) 0.042(2) 0.041(3) 0.035(2)
F79 0.085(3) 0.0276(19) 0.114(4) -0.003(2) 0.028(3) -0.0022(19)
F80 0.058(2) 0.048(2) 0.051(2) 0.0030(17) 0.0031(18) 0.0030(17)
O19 0.057(3) 0.044(2) 0.057(3) 0.026(2) 0.025(2) 0.012(2)
O20 0.045(2) 0.037(2) 0.053(3) 0.0218(19) 0.011(2) 0.0111(19)
O21 0.058(3) 0.0302(19) 0.035(2) 0.0144(17) 0.0276(19) 0.0156(18)
O22 0.093(4) 0.035(2) 0.057(3) 0.025(2) 0.045(3) 0.036(2)
O23 0.071(3) 0.028(2) 0.046(2) 0.0136(18) 0.037(2) 0.0188(19)
O24 0.125(4) 0.039(2) 0.061(3) 0.024(2) 0.066(3) 0.036(3)
N16 0.046(3) 0.028(2) 0.050(3) 0.021(2) 0.015(2) 0.004(2)
N17 0.039(3) 0.017(2) 0.032(2) 0.0077(18) 0.017(2) 0.0028(18)
N18 0.035(3) 0.022(2) 0.035(3) 0.0043(19) 0.012(2) 0.0030(18)
N19 0.057(3) 0.022(2) 0.027(2) 0.0074(18) 0.021(2) 0.005(2)
N20 0.050(3) 0.022(2) 0.036(3) 0.0073(19) 0.021(2) 0.006(2)
C136 0.067(5) 0.048(4) 0.063(4) 0.037(3) 0.019(4) 0.013(3)
C137 0.043(4) 0.033(3) 0.037(3) 0.010(3) 0.014(3) 0.003(3)
C138 0.037(3) 0.031(3) 0.039(3) 0.012(2) 0.004(3) -0.002(3)
C139 0.035(3) 0.019(2) 0.035(3) 0.006(2) 0.006(2) -0.003(2)
C140 0.037(3) 0.024(3) 0.038(3) 0.011(2) 0.014(2) -0.002(2)
C141 0.041(3) 0.019(2) 0.034(3) 0.009(2) 0.011(2) 0.001(2)
C142 0.037(3) 0.027(3) 0.037(3) 0.006(2) 0.018(2) 0.002(2)
C143 0.033(3) 0.022(3) 0.036(3) 0.003(2) 0.017(2) 0.005(2)
C144 0.056(4) 0.033(3) 0.034(3) 0.016(3) 0.022(3) 0.012(3)
C145 0.038(3) 0.024(3) 0.025(3) 0.004(2) 0.010(2) 0.003(2)
C146 0.036(3) 0.023(3) 0.032(3) 0.005(2) 0.008(2) -0.001(2)
C147 0.050(3) 0.020(2) 0.023(3) 0.006(2) 0.013(2) 0.003(2)
C148 0.061(4) 0.023(3) 0.030(3) 0.013(2) 0.017(3) 0.004(3)
C149 0.069(4) 0.032(3) 0.028(3) 0.009(2) 0.024(3) 0.006(3)
C150 0.056(4) 0.023(3) 0.029(3) 0.008(2) 0.018(3) 0.005(2)
C151 0.068(4) 0.027(3) 0.032(3) 0.010(2) 0.021(3) 0.009(3)
C152 0.055(4) 0.028(3) 0.039(3) 0.010(2) 0.028(3) 0.010(3)
C153 0.080(5) 0.025(3) 0.044(4) 0.017(3) 0.033(3) 0.016(3)
C154 0.045(3) 0.023(3) 0.045(3) 0.007(2) 0.022(3) 0.006(2)
C155 0.035(3) 0.024(3) 0.038(3) 0.005(2) 0.013(2) 0.006(2)
C156 0.035(3) 0.024(3) 0.036(3) 0.006(2) 0.011(2) -0.003(2)
C157 0.058(4) 0.033(3) 0.038(4) 0.008(3) 0.012(3) 0.004(3)
C158 0.049(4) 0.022(3) 0.042(3) 0.017(2) 0.015(3) 0.009(2)
C159 0.042(4) 0.050(4) 0.035(3) 0.016(3) 0.011(3) 0.008(3)
C160 0.044(4) 0.061(4) 0.073(5) 0.031(4) 0.022(4) 0.002(3)
C161 0.068(5) 0.057(4) 0.050(4) 0.022(3) 0.031(4) 0.014(4)
C162 0.084(5) 0.042(3) 0.026(3) 0.008(3) 0.019(3) 0.017(3)
C163 0.038(3) 0.032(3) 0.025(3) 0.015(2) 0.015(2) 0.004(2)
C164 0.051(4) 0.036(3) 0.038(3) 0.008(3) 0.009(3) -0.001(3)
C165 0.053(4) 0.049(4) 0.036(3) 0.012(3) -0.001(3) 0.021(3)
C166 0.057(4) 0.045(4) 0.036(3) 0.020(3) 0.021(3) 0.020(3)
C167 0.060(4) 0.031(3) 0.043(4) 0.005(3) 0.016(3) 0.009(3)
C168 0.036(3) 0.031(3) 0.036(3) 0.007(2) 0.006(3) 0.010(2)
C169 0.083(5) 0.032(3) 0.034(3) 0.012(3) 0.035(3) 0.021(3)
C170 0.114(7) 0.040(4) 0.034(4) 0.004(3) 0.025(4) 0.034(4)
C171 0.163(9) 0.042(4) 0.027(4) 0.012(3) 0.040(5) 0.030(5)
C172 0.191(11) 0.035(4) 0.053(5) 0.010(4) 0.081(7) 0.005(5)
C173 0.115(7) 0.042(4) 0.081(6) -0.002(4) 0.072(6) -0.010(4)
C174 0.099(6) 0.039(4) 0.049(4) 0.012(3) 0.046(4) 0.017(4)
C175 0.038(3) 0.025(3) 0.044(3) 0.011(2) 0.020(3) 0.007(2)
C176 0.051(4) 0.030(3) 0.047(4) 0.011(3) 0.020(3) -0.001(3)
C177 0.040(4) 0.066(5) 0.055(4) 0.035(4) 0.017(3) 0.030(3)
C178 0.079(5) 0.020(3) 0.070(5) 0.018(3) 0.033(4) 0.017(3)
C179 0.063(4) 0.029(3) 0.060(4) 0.010(3) 0.023(4) 0.005(3)
C180 0.056(4) 0.025(3) 0.041(3) 0.010(3) 0.018(3) 0.009(3)
F81 0.059(2) 0.056(2) 0.053(2) 0.0077(18) 0.0053(18) -0.0032(18)
F82 0.080(3) 0.078(3) 0.068(3) 0.031(2) 0.005(2) -0.024(2)
F83 0.080(3) 0.042(2) 0.112(4) 0.040(2) -0.016(3) -0.021(2)
F84 0.081(3) 0.0295(19) 0.104(3) 0.000(2) 0.008(2) 0.0073(18)
F85 0.060(2) 0.049(2) 0.053(2) 0.0012(17) 0.0118(19) -0.0011(17)
F86 0.061(3) 0.067(3) 0.086(3) 0.013(2) -0.021(2) -0.004(2)
F87 0.099(4) 0.106(4) 0.154(6) -0.020(4) -0.080(4) 0.023(3)
F88 0.214(6) 0.071(3) 0.086(4) 0.004(3) -0.110(4) 0.016(3)
F89 0.242(7) 0.081(3) 0.030(2) 0.011(2) -0.029(3) -0.041(4)
F90 0.124(4) 0.086(3) 0.035(2) 0.004(2) 0.003(2) -0.037(3)
F91 0.080(3) 0.0330(18) 0.075(3) 0.0030(18) 0.039(2) -0.0054(17)
F92 0.099(3) 0.0251(18) 0.074(3) 0.0010(18) 0.018(2) -0.0067(18)
F93 0.086(3) 0.047(2) 0.064(3) 0.0252(19) 0.004(2) -0.028(2)
F94 0.090(3) 0.079(3) 0.088(3) 0.013(3) 0.052(3) -0.017(2)
F95 0.081(3) 0.043(2) 0.071(3) 0.0038(19) 0.030(2) 0.0070(19)
F96 0.053(2) 0.077(3) 0.055(2) 0.012(2) 0.0085(18) 0.0154(19)
F97 0.046(3) 0.095(3) 0.100(4) 0.020(3) -0.005(2) 0.015(2)
F98 0.083(3) 0.089(3) 0.071(3) 0.019(2) -0.042(2) -0.011(2)
F99 0.107(4) 0.083(3) 0.045(3) -0.002(2) -0.008(2) -0.009(3)
F100 0.064(3) 0.077(3) 0.055(2) -0.009(2) 0.009(2) 0.007(2)
O25 0.045(2) 0.035(2) 0.050(3) 0.0183(19) 0.0100(19) -0.0034(19)
O26 0.062(3) 0.043(2) 0.057(3) 0.028(2) -0.018(2) -0.009(2)
O27 0.061(3) 0.0268(19) 0.045(2) 0.0142(18) -0.026(2) -0.0139(18)
O28 0.098(4) 0.038(2) 0.065(3) 0.025(2) -0.051(3) -0.029(2)
O29 0.049(3) 0.032(2) 0.049(3) 0.0174(18) -0.018(2) -0.0142(18)
O30 0.081(3) 0.037(2) 0.064(3) 0.031(2) -0.037(3) -0.032(2)
N21 0.055(3) 0.024(2) 0.042(3) 0.024(2) 0.000(2) 0.000(2)
N22 0.040(3) 0.019(2) 0.029(2) 0.0075(18) -0.007(2) 0.0014(18)
N23 0.045(3) 0.024(2) 0.035(3) 0.008(2) -0.013(2) 0.000(2)
N24 0.053(3) 0.024(2) 0.024(2) 0.0091(18) -0.009(2) 0.000(2)
N25 0.037(3) 0.022(2) 0.026(2) 0.0064(18) -0.0014(19) 0.0019(18)
C181 0.072(5) 0.044(4) 0.054(4) 0.034(3) -0.007(3) -0.005(3)
C182 0.038(3) 0.028(3) 0.035(3) 0.013(2) 0.008(3) 0.005(2)
C183 0.048(4) 0.034(3) 0.039(3) 0.011(3) -0.004(3) 0.002(3)
C184 0.042(3) 0.021(3) 0.040(3) 0.010(2) 0.002(3) 0.006(2)
C185 0.031(3) 0.025(3) 0.036(3) 0.004(2) 0.002(2) 0.003(2)
C186 0.032(3) 0.020(2) 0.038(3) 0.008(2) 0.002(2) 0.006(2)
C187 0.036(3) 0.019(2) 0.039(3) 0.007(2) -0.002(2) -0.002(2)
C188 0.041(3) 0.022(3) 0.040(3) 0.005(2) -0.011(3) -0.003(2)
C189 0.069(5) 0.028(3) 0.047(4) 0.015(3) -0.018(3) -0.008(3)
C190 0.052(4) 0.027(3) 0.036(3) 0.013(2) -0.015(3) -0.007(2)
C191 0.059(4) 0.029(3) 0.034(3) 0.010(2) -0.018(3) -0.004(3)
C192 0.057(4) 0.024(3) 0.024(3) 0.006(2) -0.011(3) -0.003(2)
C193 0.058(4) 0.033(3) 0.028(3) 0.011(2) -0.011(3) -0.002(3)
C194 0.057(4) 0.023(3) 0.028(3) 0.010(2) -0.006(3) -0.002(2)
C195 0.051(4) 0.019(3) 0.028(3) 0.007(2) -0.003(3) 0.006(2)
C196 0.039(3) 0.023(3) 0.027(3) 0.005(2) 0.002(2) 0.007(2)
C197 0.035(3) 0.024(3) 0.029(3) 0.004(2) -0.001(2) 0.002(2)
C198 0.052(4) 0.030(3) 0.042(3) 0.021(3) -0.008(3) -0.005(3)
C199 0.035(3) 0.021(3) 0.032(3) 0.005(2) -0.005(2) -0.007(2)
C200 0.042(3) 0.024(3) 0.029(3) 0.009(2) -0.009(2) 0.002(2)
C201 0.039(3) 0.024(3) 0.033(3) 0.011(2) -0.005(2) 0.003(2)
C202 0.032(3) 0.025(3) 0.044(3) 0.016(2) -0.007(3) -0.002(2)
C203 0.044(4) 0.030(3) 0.046(4) 0.005(3) -0.009(3) 0.004(3)
C204 0.038(4) 0.066(5) 0.051(4) 0.032(4) -0.001(3) -0.017(3)
C205 0.055(4) 0.026(3) 0.070(5) 0.025(3) -0.003(4) -0.007(3)
C206 0.049(4) 0.026(3) 0.073(5) 0.012(3) -0.005(3) -0.003(3)
C207 0.045(4) 0.027(3) 0.042(3) 0.012(3) -0.004(3) -0.008(2)
C208 0.075(5) 0.033(3) 0.034(4) 0.017(3) -0.019(3) -0.017(3)
C209 0.080(6) 0.040(4) 0.058(5) 0.013(3) -0.029(4) -0.010(4)
C210 0.097(7) 0.047(4) 0.080(7) -0.001(4) -0.058(5) 0.006(4)
C211 0.145(10) 0.036(4) 0.073(7) 0.005(4) -0.077(7) 0.001(5)
C212 0.163(10) 0.041(4) 0.028(4) 0.005(3) -0.033(5) -0.018(5)
C213 0.100(6) 0.040(4) 0.039(4) 0.008(3) -0.016(4) -0.030(4)
C214 0.038(3) 0.031(3) 0.023(3) 0.011(2) -0.002(2) 0.001(2)
C215 0.033(3) 0.031(3) 0.043(3) 0.007(3) 0.001(3) -0.006(2)
C216 0.050(4) 0.038(3) 0.039(3) 0.015(3) -0.007(3) -0.005(3)
C217 0.051(4) 0.042(4) 0.036(3) 0.016(3) -0.008(3) -0.017(3)
C218 0.055(4) 0.049(4) 0.039(4) 0.013(3) 0.012(3) -0.012(3)
C219 0.055(4) 0.034(3) 0.036(3) 0.012(3) 0.006(3) 0.004(3)
C220 0.051(4) 0.024(3) 0.037(3) 0.014(2) -0.003(3) -0.002(2)
C221 0.042(4) 0.043(3) 0.035(3) 0.008(3) -0.001(3) -0.002(3)
C222 0.045(4) 0.048(4) 0.064(5) 0.023(3) -0.006(3) 0.008(3)
C223 0.057(5) 0.051(4) 0.047(4) 0.016(3) -0.017(3) 0.004(3)
C224 0.079(5) 0.034(3) 0.037(4) 0.011(3) -0.011(3) -0.008(3)
C225 0.061(4) 0.033(3) 0.041(4) 0.008(3) 0.002(3) 0.005(3)

loop_
_atom_type_symbol
_atom_type_description
_atom_type_scat_dispersion_real
_atom_type_scat_dispersion_imag
_atom_type_scat_source
C C 0.0033 0.0016 'International Tables Vol C Tables 4.2.6.8 and 6.1.1.4'
H H 0.0000 0.0000 'International Tables Vol C Tables 4.2.6.8 and 6.1.1.4'
N N 0.0061 0.0033 'International Tables Vol C Tables 4.2.6.8 and 6.1.1.4'
O O 0.0106 0.0060 'International Tables Vol C Tables 4.2.6.8 and 6.1.1.4'
F F 0.0171 0.0103 'International Tables Vol C Tables 4.2.6.8 and 6.1.1.4'

loop_
_geom_angle_atom_site_label_1
_geom_angle_atom_site_label_2
_geom_angle_atom_site_label_3
_geom_angle
C9 O3 C8 107.3(4)
C18 O5 C19 107.0(4)
C3 N1 C2 112.4(5)
C3 N1 C1 124.1(6)
C2 N1 C1 123.6(6)
C21 N2 C6 112.8(5)
C21 N2 H2 123.6
C6 N2 H2 123.6
C8 N3 C10 106.0(4)
C12 N4 C15 109.3(4)
C12 N4 H4 125.4
C15 N4 H4 125.4
C19 N5 C17 105.7(4)
N1 C1 H1A 109.5
N1 C1 H1B 109.5
H1A C1 H1B 109.5
N1 C1 H1C 109.5
H1A C1 H1C 109.5
H1B C1 H1C 109.5
O1 C2 N1 124.8(6)
O1 C2 C4 130.5(6)
N1 C2 C4 104.7(5)
O2 C3 N1 123.8(6)
O2 C3 C5 131.4(6)
N1 C3 C5 104.8(5)
C5 C4 C21 108.9(5)
C5 C4 C2 108.9(5)
C21 C4 C2 142.2(5)
C4 C5 C6 109.3(5)
C4 C5 C3 109.2(5)
C6 C5 C3 141.5(5)
N2 C6 C7 125.0(5)
N2 C6 C5 104.5(5)
C7 C6 C5 130.3(5)
C8 C7 C6 124.0(5)
C8 C7 C22 116.2(5)
C6 C7 C22 119.8(5)
N3 C8 O3 113.1(5)
N3 C8 C7 130.6(5)
O3 C8 C7 116.3(4)
O4 C9 O3 122.1(5)
O4 C9 C10 133.1(5)
O3 C9 C10 104.7(4)
N3 C10 C11 127.3(4)
N3 C10 C9 108.9(5)
C11 C10 C9 123.9(5)
C12 C11 C10 124.8(5)
C12 C11 C28 117.2(5)
C10 C11 C28 118.0(4)
N4 C12 C11 125.0(5)
N4 C12 C13 107.1(4)
C11 C12 C13 127.9(5)
C14 C13 C12 108.2(5)
C14 C13 H13 125.9
C12 C13 H13 125.9
C13 C14 C15 108.1(5)
C13 C14 H14 126.0
C15 C14 H14 126.0
N4 C15 C16 124.2(5)
N4 C15 C14 107.4(4)
C16 C15 C14 128.5(5)
C17 C16 C15 125.1(5)
C17 C16 C34 118.4(5)
C15 C16 C34 116.5(5)
N5 C17 C16 127.9(5)
N5 C17 C18 108.2(5)
C16 C17 C18 123.9(5)
O6 C18 O5 121.7(5)
O6 C18 C17 133.1(5)
O5 C18 C17 105.2(4)
N5 C19 O5 113.9(4)
N5 C19 C20 128.8(5)
O5 C19 C20 117.2(4)
C21 C20 C19 124.8(5)
C21 C20 C40 119.7(5)
C19 C20 C40 115.4(5)
N2 C21 C20 125.6(5)
N2 C21 C4 104.5(4)
C20 C21 C4 129.9(5)
C27 C22 C23 116.0(5)
C27 C22 C7 122.5(5)
C23 C22 C7 121.4(5)
F1 C23 C24 118.7(6)
F1 C23 C22 118.7(5)
C24 C23 C22 122.5(6)
C23 C24 F2 119.8(7)
C23 C24 C25 120.0(7)
F2 C24 C25 120.1(7)
C26 C25 F3 119.6(7)
C26 C25 C24 119.9(6)
F3 C25 C24 120.6(7)
F4 C26 C25 120.4(6)
F4 C26 C27 119.7(7)
C25 C26 C27 119.9(7)
F5 C27 C22 119.6(5)
F5 C27 C26 118.7(6)
C22 C27 C26 121.7(6)
C29 C28 C33 116.8(5)
C29 C28 C11 122.4(5)
C33 C28 C11 120.8(5)
F6 C29 C30 117.8(5)
F6 C29 C28 119.0(5)
C30 C29 C28 123.2(6)
F7 C30 C29 121.1(6)
F7 C30 C31 121.4(5)
C29 C30 C31 117.5(5)
F8 C31 C32 119.4(6)
F8 C31 C30 119.7(6)
C32 C31 C30 120.8(5)
F9 C32 C33 119.8(6)
F9 C32 C31 119.8(5)
C33 C32 C31 120.4(6)
F10 C33 C32 119.7(5)
F10 C33 C28 119.1(5)
C32 C33 C28 121.2(5)
C39 C34 C35 117.0(5)
C39 C34 C16 122.0(5)
C35 C34 C16 121.0(5)
F11 C35 C36 119.7(5)
F11 C35 C34 119.1(5)
C36 C35 C34 121.2(5)
C35 C36 F12 120.0(5)
C35 C36 C37 120.4(6)
F12 C36 C37 119.6(5)
F13 C37 C38 120.7(6)
F13 C37 C36 118.8(6)
C38 C37 C36 120.5(5)
F14 C38 C37 121.2(5)
F14 C38 C39 120.5(6)
C37 C38 C39 118.2(5)
F15 C39 C34 119.4(5)
F15 C39 C38 117.9(5)
C34 C39 C38 122.6(5)
C45 C40 C41 116.1(5)
C45 C40 C20 122.0(6)
C41 C40 C20 121.7(5)
C42 C41 F16 118.3(6)
C42 C41 C40 122.7(6)
F16 C41 C40 119.0(5)
C41 C42 F17 120.7(7)
C41 C42 C43 119.4(7)
F17 C42 C43 119.8(7)
C44 C43 F18 120.7(8)
C44 C43 C42 119.8(6)
F18 C43 C42 119.5(8)
F19 C44 C43 119.3(6)
F19 C44 C45 120.4(7)
C43 C44 C45 120.2(7)
F20 C45 C44 118.6(6)
F20 C45 C40 119.6(5)
C44 C45 C40 121.7(7)
C54 O9 C53 106.4(4)
C63 O11 C64 106.4(4)
C48 N6 C47 113.8(4)
C48 N6 C46 123.4(5)
C47 N6 C46 122.8(5)
C66 N7 C51 112.2(4)
C66 N7 H7 123.9
C51 N7 H7 123.9
C53 N8 C55 105.8(4)
C60 N9 C57 110.1(4)
C60 N9 H9 124.9
C57 N9 H9 124.9
C64 N10 C62 105.6(4)
N6 C46 H46A 109.5
N6 C46 H46B 109.5
H46A C46 H46B 109.5
N6 C46 H46C 109.5
H46A C46 H46C 109.5
H46B C46 H46C 109.5
O7 C47 N6 124.9(5)
O7 C47 C49 131.3(5)
N6 C47 C49 103.9(5)
O8 C48 N6 124.3(5)
O8 C48 C50 131.8(5)
N6 C48 C50 103.8(4)
C50 C49 C66 109.4(5)
C50 C49 C47 109.3(4)
C66 C49 C47 140.8(5)
C49 C50 C51 109.3(4)
C49 C50 C48 109.0(5)
C51 C50 C48 141.4(5)
C52 C51 N7 125.2(5)
C52 C51 C50 130.0(5)
N7 C51 C50 104.6(4)
C51 C52 C53 123.4(5)
C51 C52 C67 118.6(5)
C53 C52 C67 117.9(5)
N8 C53 O9 113.8(4)
N8 C53 C52 130.1(5)
O9 C53 C52 116.1(4)
O10 C54 O9 121.7(5)
O10 C54 C55 133.8(5)
O9 C54 C55 104.5(5)
N8 C55 C56 127.5(5)
N8 C55 C54 109.4(4)
C56 C55 C54 123.1(5)
C55 C56 C57 125.3(5)
C55 C56 C73 118.8(5)
C57 C56 C73 115.9(5)
N9 C57 C56 124.8(5)
N9 C57 C58 105.8(5)
C56 C57 C58 129.3(5)
C59 C58 C57 108.5(5)
C59 C58 H58 125.7
C57 C58 H58 125.7
C58 C59 C60 108.2(5)
C58 C59 H59 125.9
C60 C59 H59 125.9
N9 C60 C61 125.1(4)
N9 C60 C59 107.2(5)
C61 C60 C59 127.6(5)
C62 C61 C60 124.2(5)
C62 C61 C79 119.5(5)
C60 C61 C79 116.1(4)
N10 C62 C61 127.1(5)
N10 C62 C63 109.3(4)
C61 C62 C63 123.6(5)
O12 C63 O11 121.9(5)
O12 C63 C62 133.4(5)
O11 C63 C62 104.7(4)
N10 C64 O11 113.8(4)
N10 C64 C65 130.4(5)
O11 C64 C65 115.8(4)
C64 C65 C66 123.7(5)
C64 C65 C85 117.2(4)
C66 C65 C85 119.1(5)
N7 C66 C65 125.5(5)
N7 C66 C49 104.5(4)
C65 C66 C49 130.0(5)
C68 C67 C72 116.7(6)
C68 C67 C52 123.7(5)
C72 C67 C52 119.6(6)
F21 C68 C67 119.4(6)
F21 C68 C69 116.8(7)
C67 C68 C69 123.8(7)
F22 C69 C70 124.7(8)
F22 C69 C68 121.1(8)
C70 C69 C68 114.2(8)
C71 C70 C69 124.6(7)
C71 C70 F23 119.4(9)
C69 C70 F23 116.0(9)
C70 C71 F24 121.6(8)
C70 C71 C72 119.4(8)
F24 C71 C72 119.0(9)
F25 C72 C71 119.2(7)
F25 C72 C67 119.8(5)
C71 C72 C67 120.9(8)
C74 C73 C78 118.7(6)
C74 C73 C56 121.4(6)
C78 C73 C56 119.9(6)
C73 C74 F26 120.9(5)
C73 C74 C75 121.6(7)
F26 C74 C75 117.5(6)
F27 C75 C76 121.3(8)
F27 C75 C74 119.9(8)
C76 C75 C74 118.8(7)
F28 C76 C77 120.3(9)
F28 C76 C75 119.1(9)
C77 C76 C75 120.6(7)
F29 C77 C76 120.5(7)
F29 C77 C78 119.5(8)
C76 C77 C78 119.9(8)
F30 C78 C73 120.7(6)
F30 C78 C77 118.8(7)
C73 C78 C77 120.4(8)
C80 C79 C84 117.3(6)
C80 C79 C61 124.4(6)
C84 C79 C61 118.3(5)
F31 C80 C79 119.5(5)
F31 C80 C81 118.5(7)
C79 C80 C81 122.0(8)
F32 C81 C80 120.2(10)
F32 C81 C82 121.1(8)
C80 C81 C82 118.6(8)
F33 C82 C83 122.0(12)
F33 C82 C81 118.3(11)
C83 C82 C81 119.5(7)
C82 C83 C84 121.5(9)
C82 C83 F34 120.5(9)
C84 C83 F34 118.0(11)
F35 C84 C83 119.4(8)
F35 C84 C79 119.5(6)
C83 C84 C79 121.1(8)
C90 C85 C86 117.9(5)
C90 C85 C65 121.8(5)
C86 C85 C65 120.3(5)
F36 C86 C87 119.2(6)
F36 C86 C85 120.1(5)
C87 C86 C85 120.6(6)
F37 C87 C88 120.7(6)
F37 C87 C86 119.3(7)
C88 C87 C86 120.0(7)
F38 C88 C87 120.1(7)
F38 C88 C89 119.0(7)
C87 C88 C89 120.9(6)
F39 C89 C88 121.7(6)
F39 C89 C90 119.6(7)
C88 C89 C90 118.8(6)
F40 C90 C85 119.3(5)
F40 C90 C89 119.0(6)
C85 C90 C89 121.8(6)
C99 O15 C98 106.2(4)
C109 O17 C108 106.7(4)
C92 N11 C93 113.7(5)
C92 N11 C91 123.5(5)
C93 N11 C91 122.8(5)
C96 N12 C111 111.9(4)
C96 N12 H12 124.0
C111 N12 H12 124.0
C98 N13 C100 105.6(4)
C102 N14 C105 110.5(4)
C102 N14 H14A 124.7
C105 N14 H14A 124.7
C109 N15 C107 105.8(4)
N11 C91 H91A 109.5
N11 C91 H91B 109.5
H91A C91 H91B 109.5
N11 C91 H91C 109.5
H91A C91 H91C 109.5
H91B C91 H91C 109.5
O13 C92 N11 124.3(5)
O13 C92 C94 131.5(6)
N11 C92 C94 104.2(4)
O14 C93 N11 124.3(5)
O14 C93 C95 132.1(5)
N11 C93 C95 103.6(5)
C95 C94 C111 108.8(4)
C95 C94 C92 108.8(5)
C111 C94 C92 141.9(5)
C94 C95 C96 109.1(5)
C94 C95 C93 109.6(4)
C96 C95 C93 140.8(5)
N12 C96 C97 125.7(4)
N12 C96 C95 104.8(4)
C97 C96 C95 129.5(5)
C98 C97 C96 123.9(5)
C98 C97 C117 116.4(4)
C96 C97 C117 119.8(4)
N13 C98 C97 130.3(5)
N13 C98 O15 113.6(4)
C97 C98 O15 116.2(5)
O16 C99 O15 121.2(5)
O16 C99 C100 133.8(5)
O15 C99 C100 104.9(4)
N13 C100 C101 127.1(5)
N13 C100 C99 109.6(4)
C101 C100 C99 123.3(4)
C100 C101 C102 124.1(5)
C100 C101 C118 119.7(5)
C102 C101 C118 116.1(5)
N14 C102 C101 125.5(5)
N14 C102 C103 106.5(5)
C101 C102 C103 128.0(5)
C104 C103 C102 108.2(5)
C104 C103 H103 125.9
C102 C103 H103 125.9
C103 C104 C105 108.3(5)
C103 C104 H104 125.9
C105 C104 H104 125.9
N14 C105 C106 124.7(5)
N14 C105 C104 106.5(5)
C106 C105 C104 128.8(5)
C107 C106 C105 125.7(5)
C107 C106 C124 118.1(5)
C105 C106 C124 116.2(5)
C106 C107 N15 127.4(5)
C106 C107 C108 124.0(5)
N15 C107 C108 108.6(4)
O18 C108 O17 122.8(5)
O18 C108 C107 132.5(5)
O17 C108 C107 104.8(5)
N15 C109 O17 114.0(5)
N15 C109 C110 129.4(5)
O17 C109 C110 116.6(4)
C111 C110 C109 123.4(5)
C111 C110 C130 119.5(5)
C109 C110 C130 117.0(5)
N12 C111 C110 125.2(5)
N12 C111 C94 105.3(4)
C110 C111 C94 129.4(5)
F41 C112 C117 119.4(5)
F41 C112 C113 118.8(6)
C117 C112 C113 121.8(6)
F42 C113 C114 121.3(6)
F42 C113 C112 119.8(6)
C114 C113 C112 119.0(6)
F43 C114 C113 119.1(6)
F43 C114 C115 120.2(6)
C113 C114 C115 120.7(6)
F44 C115 C116 120.7(6)
F44 C115 C114 120.0(6)
C116 C115 C114 119.4(6)
F45 C116 C115 118.6(6)
F45 C116 C117 119.6(5)
C115 C116 C117 121.7(6)
C112 C117 C116 117.4(5)
C112 C117 C97 121.4(5)
C116 C117 C97 121.2(5)
C123 C118 C119 118.2(6)
C123 C118 C101 124.5(6)
C119 C118 C101 117.3(5)
F46 C119 C120 117.9(7)
F46 C119 C118 121.1(5)
C120 C119 C118 121.0(8)
C121 C120 F47 120.4(8)
C121 C120 C119 120.3(9)
F47 C120 C119 119.3(10)
C120 C121 F48 122.8(11)
C120 C121 C122 120.8(7)
F48 C121 C122 116.2(11)
F49 C122 C123 119.0(11)
F49 C122 C121 123.0(8)
C123 C122 C121 117.9(8)
F50 C123 C118 119.6(5)
F50 C123 C122 118.6(7)
C118 C123 C122 121.7(8)
C129 C124 C125 117.6(6)
C129 C124 C106 122.3(6)
C125 C124 C106 120.1(6)
F51 C125 C126 119.5(7)
F51 C125 C124 120.0(6)
C126 C125 C124 120.4(7)
F52 C126 C127 121.7(7)
F52 C126 C125 118.7(8)
C127 C126 C125 119.6(8)
C128 C127 F53 120.8(9)
C128 C127 C126 121.5(7)
F53 C127 C126 117.7(9)
C127 C128 F54 120.4(8)
C127 C128 C129 118.7(7)
F54 C128 C129 120.9(8)
F55 C129 C124 120.3(5)
F55 C129 C128 117.5(6)
C124 C129 C128 122.1(6)
C131 C130 C135 116.0(6)
C131 C130 C110 123.3(6)
C135 C130 C110 120.6(6)
F56 C131 C130 119.1(6)
F56 C131 C132 118.9(7)
C130 C131 C132 122.0(7)
F57 C132 C133 122.4(8)
F57 C132 C131 119.6(8)
C133 C132 C131 117.9(8)
C134 C133 C132 122.0(7)
C134 C133 F58 120.4(10)
C132 C133 F58 117.4(10)
C133 C134 F59 120.9(8)
C133 C134 C135 120.1(8)
F59 C134 C135 119.0(10)
F60 C135 C134 119.1(7)
F60 C135 C130 119.5(5)
C134 C135 C130 121.4(8)
C144 O21 C143 105.9(4)
C154 O23 C153 106.1(4)
C138 N16 C137 113.8(4)
C138 N16 C136 123.5(5)
C137 N16 C136 122.7(5)
C141 N17 C156 112.4(4)
C141 N17 H17 123.8
C156 N17 H17 123.8
C143 N18 C145 105.7(4)
C147 N19 C150 109.7(4)
C147 N19 H19 125.1
C150 N19 H19 125.1
C154 N20 C152 105.8(4)
N16 C136 H13A 109.5
N16 C136 H13B 109.5
H13A C136 H13B 109.5
N16 C136 H13C 109.5
H13A C136 H13C 109.5
H13B C136 H13C 109.5
O19 C137 N16 124.8(5)
O19 C137 C140 131.1(5)
N16 C137 C140 104.0(5)
O20 C138 N16 124.0(5)
O20 C138 C139 131.9(5)
N16 C138 C139 104.2(4)
C140 C139 C156 109.3(4)
C140 C139 C138 108.4(5)
C156 C139 C138 142.2(5)
C139 C140 C141 108.8(5)
C139 C140 C137 109.5(4)
C141 C140 C137 141.6(5)
N17 C141 C142 125.6(4)
N17 C141 C140 104.8(4)
C142 C141 C140 129.6(5)
C143 C142 C141 123.8(5)
C143 C142 C158 117.1(4)
C141 C142 C158 119.1(4)
N18 C143 O21 114.4(4)
N18 C143 C142 130.4(5)
O21 C143 C142 115.3(4)
O22 C144 O21 122.0(5)
O22 C144 C145 133.3(5)
O21 C144 C145 104.7(4)
N18 C145 C146 127.6(5)
N18 C145 C144 109.0(4)
C146 C145 C144 123.4(4)
C145 C146 C147 125.2(5)
C145 C146 C163 118.8(5)
C147 C146 C163 116.0(4)
N19 C147 C146 124.2(4)
N19 C147 C148 106.9(4)
C146 C147 C148 128.8(5)
C149 C148 C147 108.2(5)
C149 C148 H148 125.9
C147 C148 H148 125.9
C148 C149 C150 108.5(5)
C148 C149 H149 125.8
C150 C149 H149 125.8
N19 C150 C151 124.5(5)
N19 C150 C149 106.7(4)
C151 C150 C149 128.8(5)
C152 C151 C150 126.4(5)
C152 C151 C169 120.0(5)
C150 C151 C169 113.6(5)
N20 C152 C151 126.7(5)
N20 C152 C153 109.1(4)
C151 C152 C153 124.2(5)
O24 C153 O23 121.2(5)
O24 C153 C152 134.5(5)
O23 C153 C152 104.3(5)
N20 C154 O23 114.7(5)
N20 C154 C155 130.1(5)
O23 C154 C155 115.3(4)
C156 C155 C154 124.3(5)
C156 C155 C175 117.2(5)
C154 C155 C175 118.3(5)
N17 C156 C155 124.1(5)
N17 C156 C139 104.6(4)
C155 C156 C139 130.9(5)
F61 C157 C158 118.4(5)
F61 C157 C162 118.5(6)
C158 C157 C162 123.1(6)
C157 C158 C159 116.9(5)
C157 C158 C142 122.0(5)
C159 C158 C142 121.0(5)
F65 C159 C160 119.2(6)
F65 C159 C158 119.5(5)
C160 C159 C158 121.3(6)
F64 C160 C161 120.3(6)
F64 C160 C159 119.7(7)
C161 C160 C159 120.0(6)
F63 C161 C162 119.8(7)
F63 C161 C160 120.1(7)
C162 C161 C160 120.1(6)
F62 C162 C161 120.7(6)
F62 C162 C157 120.8(7)
C161 C162 C157 118.5(6)
C168 C163 C164 115.5(5)
C168 C163 C146 123.3(5)
C164 C163 C146 121.2(5)
F66 C164 C165 118.8(5)
F66 C164 C163 119.3(5)
C165 C164 C163 121.9(6)
C166 C165 F67 120.4(5)
C166 C165 C164 120.3(6)
F67 C165 C164 119.3(6)
F68 C166 C165 120.5(6)
F68 C166 C167 119.7(6)
C165 C166 C167 119.8(5)
F69 C167 C166 120.2(5)
F69 C167 C168 120.1(6)
C166 C167 C168 119.6(6)
F70 C168 C163 119.5(5)
F70 C168 C167 117.8(5)
C163 C168 C167 122.7(5)
C174 C169 C170 118.1(6)
C174 C169 C151 121.5(6)
C170 C169 C151 120.1(7)
F71 C170 C171 118.8(8)
F71 C170 C169 120.9(6)
C171 C170 C169 120.3(9)
C172 C171 F72 119.6(8)
C172 C171 C170 121.0(8)
F72 C171 C170 119.5(10)
C171 C172 F73 121.6(10)
C171 C172 C173 120.6(7)
F73 C172 C173 117.7(11)
F74 C173 C174 120.6(9)
F74 C173 C172 121.3(8)
C174 C173 C172 118.1(9)
F75 C174 C169 120.7(6)
F75 C174 C173 117.3(8)
C169 C174 C173 122.0(8)
C176 C175 C180 117.6(5)
C176 C175 C155 122.4(5)
C180 C175 C155 119.8(5)
F76 C176 C175 121.0(5)
F76 C176 C177 117.8(6)
C175 C176 C177 121.2(6)
F77 C177 C178 121.7(6)
F77 C177 C176 119.0(7)
C178 C177 C176 119.0(6)
F78 C178 C177 118.9(7)
F78 C178 C179 120.2(6)
C177 C178 C179 120.8(5)
F79 C179 C180 121.3(6)
F79 C179 C178 119.6(5)
C180 C179 C178 119.0(6)
F80 C180 C179 117.9(5)
F80 C180 C175 120.1(5)
C179 C180 C175 122.0(6)
C188 O27 C189 106.3(4)
C198 O29 C199 106.1(4)
C183 N21 C182 114.0(4)
C183 N21 C181 122.3(5)
C182 N21 C181 123.7(5)
C186 N22 C201 112.5(4)
C186 N22 H22 123.8
C201 N22 H22 123.8
C188 N23 C190 105.9(4)
C192 N24 C195 109.9(4)
C192 N24 H24 125.0
C195 N24 H24 125.0
C199 N25 C197 105.7(4)
N21 C181 H18A 109.5
N21 C181 H18B 109.5
H18A C181 H18B 109.5
N21 C181 H18C 109.5
H18A C181 H18C 109.5
H18B C181 H18C 109.5
O25 C182 N21 123.5(5)
O25 C182 C185 132.1(5)
N21 C182 C185 104.4(4)
O26 C183 N21 125.7(5)
O26 C183 C184 130.6(5)
N21 C183 C184 103.7(5)
C185 C184 C201 108.6(5)
C185 C184 C183 110.1(5)
C201 C184 C183 141.1(5)
C184 C185 C186 109.0(4)
C184 C185 C182 107.6(4)
C186 C185 C182 143.3(5)
N22 C186 C187 125.0(5)
N22 C186 C185 105.3(4)
C187 C186 C185 129.3(5)
C186 C187 C188 123.4(5)
C186 C187 C202 118.0(4)
C188 C187 C202 118.4(5)
N23 C188 O27 114.6(4)
N23 C188 C187 130.2(5)
O27 C188 C187 115.2(4)
O28 C189 O27 121.7(5)
O28 C189 C190 134.3(5)
O27 C189 C190 104.0(5)
N23 C190 C191 127.4(5)
N23 C190 C189 109.1(4)
C191 C190 C189 123.5(5)
C190 C191 C192 125.4(5)
C190 C191 C208 120.5(5)
C192 C191 C208 114.1(5)
N24 C192 C191 125.0(5)
N24 C192 C193 106.7(4)
C191 C192 C193 128.3(5)
C194 C193 C192 108.4(5)
C194 C193 H193 125.8
C192 C193 H193 125.8
C193 C194 C195 108.2(5)
C193 C194 H194 125.9
C195 C194 H194 125.9
N24 C195 C196 124.4(4)
N24 C195 C194 106.8(4)
C196 C195 C194 128.7(5)
C197 C196 C195 124.9(5)
C197 C196 C214 119.1(5)
C195 C196 C214 115.9(4)
N25 C197 C196 128.0(5)
N25 C197 C198 108.9(4)
C196 C197 C198 123.1(5)
O30 C198 O29 122.4(5)
O30 C198 C197 132.8(5)
O29 C198 C197 104.8(4)
N25 C199 O29 114.2(4)
N25 C199 C200 130.4(5)
O29 C199 C200 115.4(4)
C201 C200 C199 123.8(5)
C201 C200 C220 119.4(4)
C199 C200 C220 116.7(5)
C200 C201 N22 125.4(4)
C200 C201 C184 130.0(5)
N22 C201 C184 104.5(4)
C203 C202 C207 117.9(5)
C203 C202 C187 122.5(5)
C207 C202 C187 119.4(5)
F81 C203 C202 121.2(5)
F81 C203 C204 117.7(6)
C202 C203 C204 121.1(6)
F82 C204 C205 120.6(6)
F82 C204 C203 119.9(7)
C205 C204 C203 119.3(6)
F83 C205 C206 120.0(6)
F83 C205 C204 119.5(6)
C206 C205 C204 120.5(5)
C205 C206 F84 120.7(5)
C205 C206 C207 120.3(6)
F84 C206 C207 119.0(6)
F85 C207 C206 120.0(6)
F85 C207 C202 119.4(5)
C206 C207 C202 120.6(6)
C209 C208 C213 118.2(7)
C209 C208 C191 121.6(6)
C213 C208 C191 119.8(7)
C208 C209 F86 121.1(6)
C208 C209 C210 123.8(9)
F86 C209 C210 115.1(9)
F87 C210 C211 120.9(8)
F87 C210 C209 122.7(10)
C211 C210 C209 116.4(10)
C212 C211 F88 119.3(12)
C212 C211 C210 121.9(7)
F88 C211 C210 118.9(11)
C211 C212 F89 121.6(9)
C211 C212 C213 120.2(9)
F89 C212 C213 118.1(10)
F90 C213 C208 121.3(6)
F90 C213 C212 119.2(8)
C208 C213 C212 119.4(9)
C215 C214 C219 115.6(5)
C215 C214 C196 123.0(5)
C219 C214 C196 121.4(5)
F91 C215 C214 119.5(5)
F91 C215 C216 117.6(5)
C214 C215 C216 122.9(6)
F92 C216 C217 120.5(5)
F92 C216 C215 120.4(6)
C217 C216 C215 119.1(6)
F93 C217 C216 119.8(6)
F93 C217 C218 120.0(6)
C216 C217 C218 120.1(5)
F94 C218 C217 119.7(5)
F94 C218 C219 120.5(6)
C217 C218 C219 119.7(6)
F95 C219 C218 117.9(6)
F95 C219 C214 119.7(5)
C218 C219 C214 122.4(5)
C225 C220 C221 117.7(6)
C225 C220 C200 120.8(6)
C221 C220 C200 121.5(5)
F96 C221 C220 119.9(5)
F96 C221 C222 118.1(6)
C220 C221 C222 121.9(6)
F97 C222 C223 120.1(6)
F97 C222 C221 120.6(7)
C223 C222 C221 119.3(6)
F98 C223 C224 119.7(7)
F98 C223 C222 120.3(7)
C224 C223 C222 119.9(6)
F99 C224 C223 121.2(6)
F99 C224 C225 119.6(7)
C223 C224 C225 119.2(6)
C220 C225 F100 120.0(6)
C220 C225 C224 121.9(6)
F100 C225 C224 118.1(6)

loop_
_geom_bond_atom_site_label_1
_geom_bond_atom_site_label_2
_geom_bond_distance
F1 C23 1.338(7)
F2 C24 1.345(8)
F3 C25 1.348(7)
F4 C26 1.323(8)
F5 C27 1.346(7)
F6 C29 1.352(6)
F7 C30 1.335(7)
F8 C31 1.347(6)
F9 C32 1.353(7)
F10 C33 1.346(6)
F11 C35 1.338(6)
F12 C36 1.359(7)
F13 C37 1.348(7)
F14 C38 1.340(7)
F15 C39 1.345(7)
F16 C41 1.349(7)
F17 C42 1.350(8)
F18 C43 1.355(8)
F19 C44 1.323(8)
F20 C45 1.342(7)
O1 C2 1.216(7)
O2 C3 1.217(7)
O3 C9 1.355(7)
O3 C8 1.380(6)
O4 C9 1.204(6)
O5 C18 1.357(6)
O5 C19 1.375(6)
O6 C18 1.208(6)
N1 C3 1.395(8)
N1 C2 1.393(8)
N1 C1 1.413(9)
N2 C21 1.373(7)
N2 C6 1.384(7)
N2 H2 0.8600
N3 C8 1.333(6)
N3 C10 1.354(7)
N4 C12 1.365(7)
N4 C15 1.369(6)
N4 H4 0.8600
N5 C19 1.336(7)
N5 C17 1.366(6)
C1 H1A 0.9600
C1 H1B 0.9600
C1 H1C 0.9600
C2 C4 1.483(8)
C3 C5 1.476(8)
C4 C5 1.351(7)
C4 C21 1.450(8)
C5 C6 1.438(8)
C6 C7 1.400(8)
C7 C8 1.388(8)
C7 C22 1.489(7)
C9 C10 1.481(7)
C10 C11 1.410(8)
C11 C12 1.401(7)
C11 C28 1.485(7)
C12 C13 1.424(8)
C13 C14 1.346(8)
C13 H13 0.9300
C14 C15 1.417(8)
C14 H14 0.9300
C15 C16 1.405(7)
C16 C17 1.397(8)
C16 C34 1.487(7)
C17 C18 1.489(7)
C19 C20 1.390(8)
C20 C21 1.383(7)
C20 C40 1.501(8)
C22 C27 1.359(8)
C22 C23 1.391(8)
C23 C24 1.343(9)
C24 C25 1.360(11)
C25 C26 1.343(11)
C26 C27 1.389(8)
C28 C29 1.376(7)
C28 C33 1.383(8)
C29 C30 1.368(8)
C30 C31 1.380(9)
C31 C32 1.359(9)
C32 C33 1.356(8)
C34 C39 1.376(8)
C34 C35 1.384(8)
C35 C36 1.351(8)
C36 C37 1.374(9)
C37 C38 1.360(9)
C38 C39 1.377(8)
C40 C45 1.368(8)
C40 C41 1.383(9)
C41 C42 1.332(9)
C42 C43 1.380(11)
C43 C44 1.337(11)
C44 C45 1.366(9)
F21 C68 1.326(8)
F22 C69 1.283(9)
F23 C70 1.379(8)
F24 C71 1.358(9)
F25 C72 1.315(8)
F26 C74 1.346(7)
F27 C75 1.348(9)
F28 C76 1.343(8)
F29 C77 1.343(9)
F30 C78 1.327(8)
F31 C80 1.329(8)
F32 C81 1.318(10)
F33 C82 1.323(8)
F34 C83 1.364(11)
F35 C84 1.346(8)
F36 C86 1.332(7)
F37 C87 1.353(8)
F38 C88 1.345(7)
F39 C89 1.326(7)
F40 C90 1.330(7)
O7 C47 1.194(7)
O8 C48 1.201(6)
O9 C54 1.380(6)
O9 C53 1.386(6)
O10 C54 1.191(7)
O11 C63 1.379(6)
O11 C64 1.383(6)
O12 C63 1.192(6)
N6 C48 1.388(7)
N6 C47 1.393(7)
N6 C46 1.465(7)
N7 C66 1.378(6)
N7 C51 1.387(6)
N7 H7 0.8600
N8 C53 1.322(6)
N8 C55 1.364(7)
N9 C60 1.357(6)
N9 C57 1.387(7)
N9 H9 0.8600
N10 C64 1.325(6)
N10 C62 1.367(6)
C46 H46A 0.9600
C46 H46B 0.9600
C46 H46C 0.9600
C47 C49 1.483(7)
C48 C50 1.491(7)
C49 C50 1.352(7)
C49 C66 1.428(7)
C50 C51 1.422(7)
C51 C52 1.382(7)
C52 C53 1.387(7)
C52 C67 1.498(7)
C54 C55 1.470(8)
C55 C56 1.373(7)
C56 C57 1.394(7)
C56 C73 1.509(8)
C57 C58 1.420(7)
C58 C59 1.356(8)
C58 H58 0.9300
C59 C60 1.413(7)
C59 H59 0.9300
C60 C61 1.410(7)
C61 C62 1.382(7)
C61 C79 1.489(7)
C62 C63 1.465(8)
C64 C65 1.388(7)
C65 C66 1.394(7)
C65 C85 1.495(7)
C67 C68 1.333(9)
C67 C72 1.403(9)
C68 C69 1.424(10)
C69 C70 1.369(12)
C70 C71 1.307(12)
C71 C72 1.365(10)
C73 C74 1.346(8)
C73 C78 1.361(9)
C74 C75 1.396(10)
C75 C76 1.353(12)
C76 C77 1.348(12)
C77 C78 1.389(10)
C79 C80 1.369(9)
C79 C84 1.392(9)
C80 C81 1.381(10)
C81 C82 1.404(15)
C82 C83 1.336(15)
C83 C84 1.365(11)
C85 C90 1.380(8)
C85 C86 1.391(8)
C86 C87 1.380(9)
C87 C88 1.362(10)
C88 C89 1.373(10)
C89 C90 1.382(9)
F41 C112 1.339(7)
F42 C113 1.338(7)
F43 C114 1.343(7)
F44 C115 1.348(7)
F45 C116 1.338(7)
F46 C119 1.340(8)
F47 C120 1.365(11)
F48 C121 1.344(8)
F49 C122 1.323(10)
F50 C123 1.328(8)
F51 C125 1.329(8)
F52 C126 1.347(9)
F53 C127 1.358(8)
F54 C128 1.342(9)
F55 C129 1.332(7)
F56 C131 1.316(8)
F57 C132 1.318(10)
F58 C133 1.358(8)
F59 C134 1.357(10)
F60 C135 1.314(8)
O13 C92 1.205(6)
O14 C93 1.192(7)
O15 C99 1.382(6)
O15 C98 1.385(6)
O16 C99 1.195(6)
O17 C109 1.373(6)
O17 C108 1.375(7)
O18 C108 1.197(7)
N11 C92 1.386(7)
N11 C93 1.402(7)
N11 C91 1.460(7)
N12 C96 1.377(7)
N12 C111 1.379(6)
N12 H12 0.8600
N13 C98 1.332(7)
N13 C100 1.363(6)
N14 C102 1.367(6)
N14 C105 1.368(7)
N14 H14A 0.8600
N15 C109 1.323(6)
N15 C107 1.370(7)
C91 H91A 0.9600
C91 H91B 0.9600
C91 H91C 0.9600
C92 C94 1.485(7)
C93 C95 1.479(8)
C94 C95 1.358(7)
C94 C111 1.422(7)
C95 C96 1.430(7)
C96 C97 1.390(7)
C97 C98 1.385(7)
C97 C117 1.496(7)
C99 C100 1.459(8)
C100 C101 1.386(7)
C101 C102 1.395(7)
C101 C118 1.494(7)
C102 C103 1.409(7)
C103 C104 1.366(8)
C103 H103 0.9300
C104 C105 1.406(7)
C104 H104 0.9300
C105 C106 1.404(7)
C106 C107 1.366(7)
C106 C124 1.502(8)
C107 C108 1.473(7)
C109 C110 1.398(8)
C110 C111 1.386(7)
C110 C130 1.484(7)
C112 C117 1.375(8)
C112 C113 1.381(9)
C113 C114 1.371(9)
C114 C115 1.370(9)
C115 C116 1.369(8)
C116 C117 1.385(8)
C118 C123 1.368(9)
C118 C119 1.379(9)
C119 C120 1.377(10)
C120 C121 1.341(14)
C121 C122 1.398(15)
C122 C123 1.389(10)
C124 C129 1.348(8)
C124 C125 1.379(9)
C125 C126 1.377(10)
C126 C127 1.360(12)
C127 C128 1.319(12)
C128 C129 1.396(9)
C130 C131 1.351(9)
C130 C135 1.399(9)
C131 C132 1.408(10)
C132 C133 1.342(13)
C133 C134 1.314(13)
C134 C135 1.365(10)
F61 C157 1.353(7)
F62 C162 1.317(7)
F63 C161 1.336(7)
F64 C160 1.359(8)
F65 C159 1.341(7)
F66 C164 1.337(7)
F67 C165 1.346(7)
F68 C166 1.339(6)
F69 C167 1.341(7)
F70 C168 1.334(6)
F71 C170 1.319(9)
F72 C171 1.340(10)
F73 C172 1.351(8)
F74 C173 1.335(10)
F75 C174 1.349(9)
F76 C176 1.340(7)
F77 C177 1.350(7)
F78 C178 1.347(6)
F79 C179 1.333(7)
F80 C180 1.339(7)
O19 C137 1.206(7)
O20 C138 1.195(6)
O21 C144 1.385(6)
O21 C143 1.388(6)
O22 C144 1.190(6)
O23 C154 1.379(6)
O23 C153 1.399(7)
O24 C153 1.184(7)
N16 C138 1.390(7)
N16 C137 1.398(7)
N16 C136 1.453(7)
N17 C141 1.377(6)
N17 C156 1.378(6)
N17 H17 0.8600
N18 C143 1.324(6)
N18 C145 1.369(6)
N19 C147 1.373(6)
N19 C150 1.372(7)
N19 H19 0.8600
N20 C154 1.317(6)
N20 C152 1.374(7)
C136 H13A 0.9600
C136 H13B 0.9600
C136 H13C 0.9600
C137 C140 1.496(7)
C138 C139 1.511(7)
C139 C140 1.357(7)
C139 C156 1.425(7)
C140 C141 1.429(7)
C141 C142 1.392(7)
C142 C143 1.386(7)
C142 C158 1.507(7)
C144 C145 1.478(7)
C145 C146 1.379(7)
C146 C147 1.392(7)
C146 C163 1.509(7)
C147 C148 1.413(7)
C148 C149 1.356(8)
C148 H148 0.9300
C149 C150 1.414(7)
C149 H149 0.9300
C150 C151 1.403(7)
C151 C152 1.378(7)
C151 C169 1.515(8)
C152 C153 1.473(7)
C154 C155 1.412(7)
C155 C156 1.398(7)
C155 C175 1.486(7)
C157 C158 1.363(8)
C157 C162 1.381(9)
C158 C159 1.381(8)
C159 C160 1.374(9)
C160 C161 1.369(10)
C161 C162 1.365(10)
C163 C168 1.368(8)
C163 C164 1.391(8)
C164 C165 1.384(8)
C165 C166 1.343(9)
C166 C167 1.360(9)
C167 C168 1.384(8)
C169 C174 1.366(10)
C169 C170 1.392(10)
C170 C171 1.383(11)
C171 C172 1.331(13)
C172 C173 1.402(14)
C173 C174 1.386(9)
C175 C176 1.365(8)
C175 C180 1.388(8)
C176 C177 1.400(8)
C177 C178 1.357(10)
C178 C179 1.373(10)
C179 C180 1.367(8)
F81 C203 1.334(7)
F82 C204 1.344(7)
F83 C205 1.346(6)
F84 C206 1.355(7)
F85 C207 1.338(7)
F86 C209 1.354(9)
F87 C210 1.323(11)
F88 C211 1.350(8)
F89 C212 1.348(10)
F90 C213 1.317(9)
F91 C215 1.324(7)
F92 C216 1.335(7)
F93 C217 1.342(6)
F94 C218 1.347(7)
F95 C219 1.341(7)
F96 C221 1.351(7)
F97 C222 1.347(8)
F98 C223 1.332(7)
F99 C224 1.333(8)
F100 C225 1.356(7)
O25 C182 1.193(6)
O26 C183 1.206(7)
O27 C188 1.374(6)
O27 C189 1.397(7)
O28 C189 1.191(7)
O29 C198 1.374(6)
O29 C199 1.383(6)
O30 C198 1.203(6)
N21 C183 1.389(7)
N21 C182 1.398(7)
N21 C181 1.460(7)
N22 C186 1.367(6)
N22 C201 1.388(6)
N22 H22 0.8600
N23 C188 1.315(7)
N23 C190 1.371(7)
N24 C192 1.362(7)
N24 C195 1.375(7)
N24 H24 0.8600
N25 C199 1.318(6)
N25 C197 1.365(6)
C181 H18A 0.9600
C181 H18B 0.9600
C181 H18C 0.9600
C182 C185 1.504(7)
C183 C184 1.491(7)
C184 C185 1.368(7)
C184 C201 1.436(7)
C185 C186 1.424(7)
C186 C187 1.401(7)
C187 C188 1.416(7)
C187 C202 1.485(7)
C189 C190 1.477(8)
C190 C191 1.382(7)
C191 C192 1.408(8)
C191 C208 1.512(8)
C192 C193 1.422(7)
C193 C194 1.350(8)
C193 H193 0.9300
C194 C195 1.414(7)
C194 H194 0.9300
C195 C196 1.392(7)
C196 C197 1.377(7)
C196 C214 1.508(7)
C197 C198 1.472(8)
C199 C200 1.394(7)
C200 C201 1.384(7)
C200 C220 1.509(7)
C202 C203 1.363(8)
C202 C207 1.401(8)
C203 C204 1.383(8)
C204 C205 1.369(10)
C205 C206 1.349(10)
C206 C207 1.368(8)
C208 C209 1.348(10)
C208 C213 1.388(10)
C209 C210 1.387(10)
C210 C211 1.387(15)
C211 C212 1.340(14)
C212 C213 1.400(11)
C214 C215 1.369(8)
C214 C219 1.383(8)
C215 C216 1.392(8)
C216 C217 1.355(9)
C217 C218 1.361(9)
C218 C219 1.378(8)
C220 C225 1.345(8)
C220 C221 1.367(8)
C221 C222 1.379(8)
C222 C223 1.365(10)
C223 C224 1.361(10)
C224 C225 1.396(9)
